data_7118830
loop_
_publ_author_name
'Zhang, Feng-Li'
'Chen, Jia-Qian'
'Qin, Long-Fang'
'Tian, Lei'
'Li, Zaijun'
'Ren, Xuehong'
'Gu, Zhi-Guo'

_publ_section_title
;
 Metal-center exchange of tetrahedral cages: single crystal to single
 crystal and spin-crossover properties.
;
_journal_issue 26
_journal_name_full 'Chemical communications (Cambridge, England)'
_journal_page_first 4796
_journal_page_last 4799
_journal_paper_doi 10.1039/c6cc00711b
_journal_volume 52
_journal_year 2016
_chemical_formula_moiety 'C192 H240 Fe4 N36, 25/4(B F4)'
_chemical_formula_sum 'C192 H240 B6.25 F25 Fe4 N38'
_chemical_formula_weight 3818.16
_chemical_name_systematic
; 
 ? 
;
_space_group_IT_number 173
_symmetry_cell_setting hexagonal
_symmetry_space_group_name_Hall 'P 6c'
_symmetry_space_group_name_H-M 'P 63'
_atom_sites_solution_hydrogens geom
_atom_sites_solution_primary direct
_atom_sites_solution_secondary difmap
_audit_creation_method SHELXL-97
_audit_update_record
;
2016-01-14 deposited with the CCDC.
2016-03-02 downloaded from the CCDC.
;
_cell_angle_alpha 90.00
_cell_angle_beta 90.00
_cell_angle_gamma 120.00
_cell_formula_units_Z 8
_cell_length_a 40.6845(16)
_cell_length_b 40.6845(16)
_cell_length_c 34.133(3)
_cell_measurement_reflns_used 9900
_cell_measurement_temperature 173(2)
_cell_measurement_theta_max 21.71
_cell_measurement_theta_min 2.35
_cell_volume 48929(5)
_computing_structure_refinement 'SHELXL-97 (Sheldrick, 2008)'
_computing_structure_solution 'SHELXS-97 (Sheldrick, 2008)'
_diffrn_ambient_temperature 173(2)
_diffrn_measured_fraction_theta_full 0.842
_diffrn_measured_fraction_theta_max 0.842
_diffrn_measurement_device_type 'PHOTON 100 CMOS detector'
_diffrn_measurement_method 'omega scan'
_diffrn_radiation_monochromator 'TRIUMPH curved crystal monochromator'
_diffrn_radiation_source 'fine-focus sealed tube'
_diffrn_radiation_type MoK\a
_diffrn_radiation_wavelength 0.71073
_diffrn_reflns_av_R_equivalents 0.0571
_diffrn_reflns_av_sigmaI/netI 0.1351
_diffrn_reflns_limit_h_max 31
_diffrn_reflns_limit_h_min -31
_diffrn_reflns_limit_k_max 44
_diffrn_reflns_limit_k_min -25
_diffrn_reflns_limit_l_max 22
_diffrn_reflns_limit_l_min -36
_diffrn_reflns_number 61363
_diffrn_reflns_theta_full 23.33
_diffrn_reflns_theta_max 23.33
_diffrn_reflns_theta_min 0.83
_exptl_absorpt_coefficient_mu 0.300
_exptl_absorpt_correction_T_max 0.8945
_exptl_absorpt_correction_T_min 0.8869
_exptl_absorpt_correction_type multi-scan
_exptl_absorpt_process_details 'SADABS (Bruker, 2000)'
_exptl_crystal_colour purple
_exptl_crystal_density_diffrn 1.037
_exptl_crystal_density_method 'not measured'
_exptl_crystal_description block
_exptl_crystal_F_000 16034
_exptl_crystal_size_max 0.41
_exptl_crystal_size_mid 0.41
_exptl_crystal_size_min 0.38
_platon_squeeze_details
;
;
_refine_diff_density_max 0.609
_refine_diff_density_min -0.751
_refine_diff_density_rms 0.125
_refine_ls_abs_structure_details 'Flack H D (1983), Acta Cryst. A39, 876-881'
_refine_ls_abs_structure_Flack 0.04(3)
_refine_ls_extinction_method none
_refine_ls_goodness_of_fit_ref 1.061
_refine_ls_hydrogen_treatment constr
_refine_ls_matrix_type full
_refine_ls_number_parameters 2953
_refine_ls_number_reflns 29101
_refine_ls_number_restraints 12485
_refine_ls_restrained_S_all 1.005
_refine_ls_R_factor_all 0.1977
_refine_ls_R_factor_gt 0.1209
_refine_ls_shift/su_max 0.001
_refine_ls_shift/su_mean 0.000
_refine_ls_structure_factor_coef Fsqd
_refine_ls_weighting_details 'calc w=1/[\s^2^(Fo^2^)+(0.2000P)^2^+0.0000P] where P=(Fo^2^+2Fc^2^)/3'
_refine_ls_weighting_scheme calc
_refine_ls_wR_factor_gt 0.3020
_refine_ls_wR_factor_ref 0.3466
_reflns_number_gt 13402
_reflns_number_total 29101
_reflns_threshold_expression >2sigma(I)
_cod_data_source_file c6cc00711b2.cif
_cod_data_source_block 63
_cod_depositor_comments
;
The following automatic conversions were performed:

'_symmetry_cell_setting' value 'Hexagonal' changed to 'hexagonal'
according to
/usr/data/users/saulius/crontab/automatic-downloads/rss-feeds/RSC/lib/dictionaries/cif_core.dic
dictionary named 'cif_core.dic' version 2.4.2 from 2011-04-26.

Automatic conversion script
Id: cif_fix_values 4268 2015-11-12 08:31:59Z antanas 

 Adding full bibliography for 7118830--7118832.cif.
;
_cod_original_cell_volume 48928(6)
_cod_original_sg_symbol_H-M 'P6(3)   '
_cod_database_code 7118830

loop_
_symmetry_equiv_pos_as_xyz
'x, y, z'
'-y, x-y, z'
'-x+y, -x, z'
'-x, -y, z+1/2'
'y, -x+y, z+1/2'
'x-y, x, z+1/2'

loop_
_atom_site_label
_atom_site_type_symbol
_atom_site_fract_x
_atom_site_fract_y
_atom_site_fract_z
_atom_site_U_iso_or_equiv
_atom_site_adp_type
_atom_site_occupancy
_atom_site_symmetry_multiplicity
_atom_site_calc_flag
_atom_site_refinement_flags
N1A N 0.1667(3) 0.0262(3) 0.6393(3) 0.058(3) Uani 1 1 d DU
C1A C 0.1398(3) 0.0273(3) 0.6625(4) 0.074(3) Uani 1 1 d DU
N2A N 0.1426(3) 0.0626(3) 0.6623(4) 0.085(3) Uani 1 1 d DU
C2A C 0.1720(4) 0.0837(3) 0.6371(5) 0.079(4) Uani 1 1 d DU
H2AA H 0.1806 0.1093 0.6302 0.095 Uiso 1 1 calc R
C3A C 0.1874(3) 0.0624(3) 0.6233(4) 0.065(3) Uani 1 1 d DU
H3AA H 0.2084 0.0709 0.6060 0.079 Uiso 1 1 calc R
C4A C 0.1142(3) -0.0068(3) 0.6812(5) 0.071(4) Uani 1 1 d DU
H4AA H 0.0938 -0.0092 0.6968 0.086 Uiso 1 1 calc R
N3A N 0.1207(3) -0.0363(3) 0.6756(3) 0.064(3) Uani 1 1 d DU
C5A C 0.0991(3) -0.0704(3) 0.6978(4) 0.070(3) Uani 1 1 d DU
H5AA H 0.0959 -0.0913 0.6801 0.083 Uiso 1 1 calc R
C6A C 0.1194(3) -0.0728(3) 0.7323(3) 0.075(3) Uani 1 1 d DU
C7A C 0.1199(4) -0.1055(3) 0.7411(4) 0.081(4) Uani 1 1 d DU
H7AA H 0.1068 -0.1269 0.7243 0.097 Uiso 1 1 calc R
C8A C 0.1384(4) -0.1084(4) 0.7732(4) 0.071(4) Uani 1 1 d DU
H8AA H 0.1382 -0.1315 0.7784 0.085 Uiso 1 1 calc R
C9A C 0.1575(4) -0.0779(4) 0.7980(5) 0.084(4) Uani 1 1 d DU
H9AA H 0.1712 -0.0792 0.8200 0.101 Uiso 1 1 calc R
C10A C 0.1560(4) -0.0459(4) 0.7900(5) 0.093(4) Uani 1 1 d DU
H10A H 0.1679 -0.0251 0.8075 0.112 Uiso 1 1 calc R
C11A C 0.1381(4) -0.0428(4) 0.7575(4) 0.083(4) Uani 1 1 d DU
H11A H 0.1387 -0.0196 0.7523 0.100 Uiso 1 1 calc R
C12A C 0.0582(3) -0.0795(4) 0.7077(6) 0.100(6) Uani 1 1 d DU
H12A H 0.0457 -0.0778 0.6839 0.150 Uiso 1 1 calc R
H12B H 0.0592 -0.0613 0.7271 0.150 Uiso 1 1 calc R
H12C H 0.0438 -0.1052 0.7185 0.150 Uiso 1 1 calc R
C13A C 0.1216(3) 0.0745(4) 0.6869(4) 0.085(4) Uani 1 1 d DU
H13A H 0.1007 0.0518 0.6997 0.101 Uiso 1 1 calc R
H13B H 0.1100 0.0859 0.6702 0.101 Uiso 1 1 calc R
C14A C 0.1449(5) 0.1025(4) 0.7178(4) 0.099(4) Uani 1 1 d DU
H14A H 0.1275 0.1023 0.7382 0.119 Uiso 1 1 calc R
H14B H 0.1578 0.1281 0.7058 0.119 Uiso 1 1 calc R
C15A C 0.1748(4) 0.0964(5) 0.7378(5) 0.116(4) Uani 1 1 d DU
H15A H 0.1775 0.0773 0.7224 0.139 Uiso 1 1 calc R
H16A H 0.1993 0.1205 0.7360 0.139 Uiso 1 1 calc R
C16A C 0.1692(4) 0.0845(5) 0.7780(5) 0.106(4) Uani 1 1 d DU
H16Z H 0.1418 0.0663 0.7814 0.127 Uiso 1 1 calc R
H17A H 0.1750 0.1071 0.7941 0.127 Uiso 1 1 calc R
N1B N 0.3281(3) 0.1996(3) 0.8026(3) 0.050(3) Uani 1 1 d DU
C3B C 0.3456(3) 0.1822(3) 0.7839(4) 0.055(3) Uani 1 1 d DU
H3BA H 0.3638 0.1928 0.7634 0.066 Uiso 1 1 calc R
C2B C 0.3318(3) 0.1466(3) 0.8000(4) 0.065(3) Uani 1 1 d DU
H2BA H 0.3385 0.1284 0.7919 0.078 Uiso 1 1 calc R
N2B N 0.3070(3) 0.1416(3) 0.8298(3) 0.062(3) Uani 1 1 d DU
C1B C 0.3056(3) 0.1744(3) 0.8306(3) 0.058(3) Uani 1 1 d DU
C4B C 0.2861(3) 0.1867(3) 0.8556(4) 0.069(4) Uani 1 1 d DU
H4BA H 0.2709 0.1714 0.8767 0.083 Uiso 1 1 calc R
N3B N 0.2900(3) 0.2211(3) 0.8483(3) 0.069(3) Uani 1 1 d DU
C5B C 0.2674(4) 0.2336(4) 0.8684(4) 0.078(4) Uani 1 1 d DU
H5BA H 0.2825 0.2619 0.8696 0.094 Uiso 1 1 calc R
C6B C 0.2317(3) 0.2232(3) 0.8463(3) 0.077(3) Uani 1 1 d DU
C7B C 0.2170(4) 0.2472(4) 0.8460(5) 0.092(4) Uani 1 1 d DU
H7BA H 0.2303 0.2708 0.8592 0.110 Uiso 1 1 calc R
C8B C 0.1841(4) 0.2383(4) 0.8274(5) 0.095(4) Uani 1 1 d DU
H8BA H 0.1745 0.2552 0.8287 0.114 Uiso 1 1 calc R
C9B C 0.1645(4) 0.2051(4) 0.8066(6) 0.093(4) Uani 1 1 d DU
H9BA H 0.1425 0.1996 0.7920 0.112 Uiso 1 1 calc R
C10B C 0.1780(4) 0.1802(4) 0.8077(5) 0.081(4) Uani 1 1 d DU
H10B H 0.1637 0.1559 0.7959 0.097 Uiso 1 1 calc R
C11B C 0.2116(4) 0.1901(4) 0.8256(5) 0.079(4) Uani 1 1 d DU
H11B H 0.2216 0.1735 0.8236 0.094 Uiso 1 1 calc R
C12B C 0.2564(4) 0.2191(5) 0.9107(3) 0.093(5) Uani 1 1 d DU
H12D H 0.2793 0.2259 0.9258 0.140 Uiso 1 1 calc R
H12E H 0.2399 0.1915 0.9105 0.140 Uiso 1 1 calc R
H12F H 0.2428 0.2309 0.9226 0.140 Uiso 1 1 calc R
C13B C 0.2855(3) 0.1080(3) 0.8533(4) 0.079(4) Uani 1 1 d DU
H13C H 0.2790 0.1152 0.8786 0.095 Uiso 1 1 calc R
H13D H 0.3013 0.0963 0.8589 0.095 Uiso 1 1 calc R
C14B C 0.2497(3) 0.0796(3) 0.8331(5) 0.082(4) Uani 1 1 d DU
H14C H 0.2352 0.0580 0.8511 0.098 Uiso 1 1 calc R
H14D H 0.2567 0.0696 0.8100 0.098 Uiso 1 1 calc R
C15B C 0.2242(4) 0.0945(4) 0.8197(5) 0.081(4) Uani 1 1 d DU
H15B H 0.2151 0.1021 0.8430 0.098 Uiso 1 1 calc R
H15C H 0.2394 0.1176 0.8037 0.098 Uiso 1 1 calc R
C16B C 0.1903(4) 0.0667(4) 0.7961(5) 0.092(4) Uani 1 1 d DU
H16B H 0.1989 0.0560 0.7750 0.110 Uiso 1 1 calc R
H16C H 0.1728 0.0455 0.8132 0.110 Uiso 1 1 calc R
N1C N 0.2861(3) 0.2284(3) 0.7662(3) 0.048(3) Uani 1 1 d DU
C1C C 0.2722(3) 0.2529(3) 0.7612(3) 0.065(3) Uani 1 1 d DU
N2C N 0.2444(3) 0.2383(3) 0.7334(3) 0.066(3) Uani 1 1 d DU
C2C C 0.2405(3) 0.2045(3) 0.7215(4) 0.059(3) Uani 1 1 d DU
H2CA H 0.2227 0.1878 0.7027 0.071 Uiso 1 1 calc R
C3C C 0.2667(3) 0.1984(3) 0.7412(4) 0.055(3) Uani 1 1 d DU
H3CA H 0.2705 0.1773 0.7380 0.066 Uiso 1 1 calc R
C4C C 0.2909(4) 0.2872(3) 0.7820(4) 0.068(3) Uani 1 1 d DU
H4CA H 0.2829 0.3055 0.7806 0.081 Uiso 1 1 calc R
N3C N 0.3208(3) 0.2929(3) 0.8042(4) 0.073(3) Uani 1 1 d DU
C5C C 0.3429(4) 0.3282(3) 0.8253(4) 0.087(4) Uani 1 1 d DU
H5CA H 0.3516 0.3215 0.8500 0.105 Uiso 1 1 calc R
C6C C 0.3781(3) 0.3545(3) 0.8030(4) 0.092(4) Uani 1 1 d DU
C7C C 0.3780(4) 0.3572(4) 0.7633(4) 0.099(4) Uani 1 1 d DU
H7CA H 0.3551 0.3414 0.7495 0.119 Uiso 1 1 calc R
C8C C 0.4097(4) 0.3817(4) 0.7425(5) 0.100(4) Uani 1 1 d DU
H8CA H 0.4083 0.3834 0.7148 0.120 Uiso 1 1 calc R
C9C C 0.4430(4) 0.4036(4) 0.7610(5) 0.108(5) Uani 1 1 d DU
H9CA H 0.4652 0.4205 0.7468 0.130 Uiso 1 1 calc R
C10C C 0.4439(4) 0.4008(4) 0.8008(5) 0.116(5) Uani 1 1 d DU
H10C H 0.4670 0.4159 0.8144 0.139 Uiso 1 1 calc R
C11C C 0.4119(4) 0.3765(4) 0.8217(5) 0.107(5) Uani 1 1 d DU
H11C H 0.4133 0.3751 0.8494 0.128 Uiso 1 1 calc R
C12C C 0.3218(4) 0.3484(4) 0.8379(6) 0.116(6) Uani 1 1 d DU
H12G H 0.2990 0.3308 0.8525 0.173 Uiso 1 1 calc R
H12H H 0.3145 0.3574 0.8146 0.173 Uiso 1 1 calc R
H12I H 0.3383 0.3701 0.8546 0.173 Uiso 1 1 calc R
C13C C 0.2255(3) 0.2577(3) 0.7180(4) 0.074(4) Uani 1 1 d DU
H13E H 0.2270 0.2765 0.7375 0.088 Uiso 1 1 calc R
H13F H 0.1984 0.2391 0.7135 0.088 Uiso 1 1 calc R
C14C C 0.2434(3) 0.2779(4) 0.6800(4) 0.075(4) Uani 1 1 d DU
H14E H 0.2300 0.2913 0.6709 0.091 Uiso 1 1 calc R
H14F H 0.2395 0.2587 0.6599 0.091 Uiso 1 1 calc R
C15C C 0.2857(3) 0.3066(4) 0.6828(5) 0.083(4) Uani 1 1 d DU
H15D H 0.2892 0.3278 0.6998 0.099 Uiso 1 1 calc R
H15E H 0.2985 0.2942 0.6956 0.099 Uiso 1 1 calc R
C16C C 0.3047(3) 0.3225(4) 0.6442(5) 0.079(4) Uani 1 1 d DU
H16D H 0.2960 0.3397 0.6340 0.095 Uiso 1 1 calc R
H16E H 0.2967 0.3014 0.6253 0.095 Uiso 1 1 calc R
N1D N 0.3756(3) 0.2936(2) 0.5104(3) 0.058(3) Uani 1 1 d DU
C1D C 0.3863(3) 0.3306(3) 0.5190(3) 0.072(3) Uani 1 1 d DU
N2D N 0.4124(3) 0.3438(3) 0.5483(3) 0.077(3) Uani 1 1 d DU
C2D C 0.4178(4) 0.3142(3) 0.5580(5) 0.077(4) Uani 1 1 d DU
H2DA H 0.4358 0.3157 0.5766 0.092 Uiso 1 1 calc R
C3D C 0.3941(4) 0.2823(3) 0.5375(4) 0.073(4) Uani 1 1 d DU
H3DA H 0.3907 0.2576 0.5408 0.088 Uiso 1 1 calc R
C4D C 0.3678(3) 0.3466(3) 0.4986(4) 0.065(3) Uani 1 1 d DU
H4DA H 0.3735 0.3720 0.5030 0.078 Uiso 1 1 calc R
N3D N 0.3415(3) 0.3238(3) 0.4720(4) 0.065(3) Uani 1 1 d DU
C5D C 0.3187(3) 0.3364(3) 0.4526(4) 0.080(4) Uani 1 1 d DU
H5DA H 0.3113 0.3229 0.4268 0.096 Uiso 1 1 calc R
C6D C 0.2817(3) 0.3235(3) 0.4750(4) 0.089(4) Uani 1 1 d DU
C7D C 0.2815(4) 0.3282(4) 0.5144(4) 0.084(4) Uani 1 1 d DU
H7DA H 0.3050 0.3398 0.5282 0.101 Uiso 1 1 calc R
C8D C 0.2485(4) 0.3166(4) 0.5351(5) 0.086(4) Uani 1 1 d DU
H8DA H 0.2490 0.3197 0.5627 0.104 Uiso 1 1 calc R
C9D C 0.2153(4) 0.3007(4) 0.5149(5) 0.093(4) Uani 1 1 d DU
H9DA H 0.1922 0.2928 0.5287 0.112 Uiso 1 1 calc R
C10D C 0.2142(4) 0.2960(5) 0.4754(6) 0.110(5) Uani 1 1 d DU
H10D H 0.1908 0.2845 0.4616 0.132 Uiso 1 1 calc R
C11D C 0.2481(3) 0.3083(4) 0.4560(5) 0.111(5) Uani 1 1 d DU
H11D H 0.2478 0.3060 0.4283 0.133 Uiso 1 1 calc R
C12D C 0.3371(4) 0.3780(4) 0.4432(6) 0.110(6) Uani 1 1 d DU
H12J H 0.3605 0.3859 0.4284 0.164 Uiso 1 1 calc R
H12K H 0.3431 0.3926 0.4676 0.164 Uiso 1 1 calc R
H12L H 0.3197 0.3827 0.4275 0.164 Uiso 1 1 calc R
C13D C 0.4277(3) 0.3801(3) 0.5679(4) 0.086(4) Uani 1 1 d DU
H13G H 0.4226 0.3974 0.5520 0.103 Uiso 1 1 calc R
H13H H 0.4555 0.3916 0.5707 0.103 Uiso 1 1 calc R
C14D C 0.4098(3) 0.3752(4) 0.6084(4) 0.086(4) Uani 1 1 d DU
H14G H 0.4177 0.3605 0.6252 0.103 Uiso 1 1 calc R
H14H H 0.4193 0.4005 0.6204 0.103 Uiso 1 1 calc R
C15D C 0.3668(3) 0.3549(4) 0.6066(5) 0.082(4) Uani 1 1 d DU
H15F H 0.3589 0.3714 0.5932 0.098 Uiso 1 1 calc R
H15G H 0.3575 0.3315 0.5909 0.098 Uiso 1 1 calc R
C16D C 0.3486(3) 0.3446(4) 0.6467(5) 0.073(4) Uani 1 1 d DU
H16F H 0.3569 0.3681 0.6621 0.088 Uiso 1 1 calc R
H16G H 0.3572 0.3289 0.6606 0.088 Uiso 1 1 calc R
N1E N 0.2949(2) 0.2538(2) 0.5116(3) 0.049(2) Uani 1 1 d DU
C1E C 0.2598(3) 0.2371(3) 0.4949(3) 0.048(3) Uani 1 1 d DU
N2E N 0.2326(2) 0.2237(2) 0.5229(3) 0.056(2) Uani 1 1 d DU
C2E C 0.2506(3) 0.2319(3) 0.5584(4) 0.055(3) Uani 1 1 d DU
H2EA H 0.2386 0.2255 0.5833 0.066 Uiso 1 1 calc R
C3E C 0.2893(3) 0.2512(3) 0.5517(4) 0.052(3) Uani 1 1 d DU
H3EA H 0.3086 0.2609 0.5712 0.063 Uiso 1 1 calc R
C4E C 0.2574(3) 0.2345(3) 0.4541(3) 0.054(3) Uani 1 1 d DU
H4EA H 0.2336 0.2225 0.4409 0.065 Uiso 1 1 calc R
N3E N 0.2906(3) 0.2499(3) 0.4344(3) 0.053(3) Uani 1 1 d DU
C5E C 0.2911(3) 0.2467(4) 0.3928(3) 0.077(4) Uani 1 1 d DU
H5EA H 0.3130 0.2711 0.3833 0.092 Uiso 1 1 calc R
C6E C 0.2993(3) 0.2156(3) 0.3804(3) 0.073(3) Uani 1 1 d DU
C7E C 0.2841(4) 0.1815(3) 0.3999(4) 0.075(4) Uani 1 1 d DU
H7EA H 0.2683 0.1769 0.4221 0.090 Uiso 1 1 calc R
C8E C 0.2917(4) 0.1540(4) 0.3873(5) 0.092(4) Uani 1 1 d DU
H8EA H 0.2809 0.1304 0.4006 0.111 Uiso 1 1 calc R
C9E C 0.3146(5) 0.1603(4) 0.3557(5) 0.099(4) Uani 1 1 d DU
H9EA H 0.3195 0.1409 0.3471 0.119 Uiso 1 1 calc R
C10E C 0.3306(4) 0.1939(4) 0.3365(5) 0.102(5) Uani 1 1 d DU
H10E H 0.3473 0.1987 0.3150 0.123 Uiso 1 1 calc R
C11E C 0.3220(4) 0.2203(4) 0.3485(4) 0.093(4) Uani 1 1 d DU
H11E H 0.3321 0.2434 0.3342 0.112 Uiso 1 1 calc R
C12E C 0.2563(4) 0.2419(4) 0.3711(5) 0.092(5) Uani 1 1 d DU
H12M H 0.2512 0.2622 0.3789 0.138 Uiso 1 1 calc R
H12N H 0.2343 0.2172 0.3776 0.138 Uiso 1 1 calc R
H12O H 0.2609 0.2434 0.3428 0.138 Uiso 1 1 calc R
C13E C 0.1925(3) 0.2005(3) 0.5162(4) 0.056(3) Uani 1 1 d DU
H13I H 0.1868 0.2032 0.4886 0.068 Uiso 1 1 calc R
H13J H 0.1787 0.2094 0.5331 0.068 Uiso 1 1 calc R
C14E C 0.1788(3) 0.1592(3) 0.5249(5) 0.062(3) Uani 1 1 d DU
H14I H 0.1811 0.1562 0.5534 0.074 Uiso 1 1 calc R
H14J H 0.1516 0.1440 0.5179 0.074 Uiso 1 1 calc R
C15E C 0.2005(4) 0.1439(3) 0.5030(5) 0.083(4) Uani 1 1 d DU
H15H H 0.1978 0.1470 0.4747 0.099 Uiso 1 1 calc R
H15I H 0.2278 0.1602 0.5095 0.099 Uiso 1 1 calc R
C16E C 0.1905(4) 0.1047(3) 0.5097(6) 0.078(4) Uani 1 1 d DU
H16H H 0.1643 0.0879 0.5002 0.094 Uiso 1 1 calc R
H16I H 0.1908 0.1005 0.5382 0.094 Uiso 1 1 calc R
N1F N 0.2070(2) -0.0045(2) 0.6052(3) 0.043(2) Uani 1 1 d DU
C1F C 0.1956(3) -0.0128(3) 0.5675(3) 0.054(3) Uani 1 1 d DU
N2F N 0.2266(3) 0.0019(3) 0.5431(3) 0.056(2) Uani 1 1 d DU
C2F C 0.2579(3) 0.0200(3) 0.5665(4) 0.056(3) Uani 1 1 d DU
H2FA H 0.2834 0.0330 0.5575 0.067 Uiso 1 1 calc R
C3F C 0.2467(3) 0.0165(3) 0.6051(4) 0.054(3) Uani 1 1 d DU
H3FA H 0.2628 0.0265 0.6274 0.064 Uiso 1 1 calc R
C4F C 0.1565(3) -0.0320(3) 0.5606(4) 0.059(3) Uani 1 1 d DU
H4FA H 0.1466 -0.0395 0.5349 0.071 Uiso 1 1 calc R
N3F N 0.1331(3) -0.0395(3) 0.5916(4) 0.068(3) Uani 1 1 d DU
C5F C 0.0936(3) -0.0529(3) 0.5857(5) 0.078(4) Uani 1 1 d DU
H5FA H 0.0803 -0.0679 0.6095 0.094 Uiso 1 1 calc R
C6F C 0.0867(3) -0.0201(3) 0.5843(4) 0.108(4) Uani 1 1 d DU
C7F C 0.1058(4) 0.0087(4) 0.5581(5) 0.115(5) Uani 1 1 d DU
H7FA H 0.1240 0.0083 0.5409 0.139 Uiso 1 1 calc R
C8F C 0.0986(5) 0.0384(5) 0.5568(6) 0.132(5) Uani 1 1 d DU
H8FA H 0.1119 0.0582 0.5384 0.159 Uiso 1 1 calc R
C9F C 0.0731(5) 0.0402(5) 0.5810(6) 0.124(5) Uani 1 1 d DU
H9FA H 0.0671 0.0599 0.5784 0.148 Uiso 1 1 calc R
C10F C 0.0563(5) 0.0132(5) 0.6088(6) 0.122(5) Uani 1 1 d DU
H10F H 0.0398 0.0148 0.6274 0.147 Uiso 1 1 calc R
C11F C 0.0631(5) -0.0166(4) 0.6103(6) 0.115(5) Uani 1 1 d DU
H11F H 0.0510 -0.0354 0.6299 0.138 Uiso 1 1 calc R
C12F C 0.0751(3) -0.0792(4) 0.5507(5) 0.089(5) Uani 1 1 d DU
H12P H 0.0799 -0.1005 0.5522 0.134 Uiso 1 1 calc R
H12Q H 0.0858 -0.0651 0.5264 0.134 Uiso 1 1 calc R
H12R H 0.0477 -0.0890 0.5512 0.134 Uiso 1 1 calc R
C13F C 0.2264(3) 0.0026(3) 0.5005(4) 0.067(3) Uani 1 1 d DU
H13K H 0.2012 -0.0170 0.4906 0.081 Uiso 1 1 calc R
H13L H 0.2457 -0.0032 0.4902 0.081 Uiso 1 1 calc R
C14F C 0.2350(3) 0.0415(3) 0.4868(4) 0.068(3) Uani 1 1 d DU
H14K H 0.2608 0.0604 0.4956 0.081 Uiso 1 1 calc R
H14L H 0.2350 0.0417 0.4578 0.081 Uiso 1 1 calc R
C15F C 0.2077(4) 0.0534(3) 0.5011(6) 0.080(4) Uani 1 1 d DU
H15J H 0.2067 0.0518 0.5301 0.095 Uiso 1 1 calc R
H15K H 0.1821 0.0353 0.4911 0.095 Uiso 1 1 calc R
C16F C 0.2173(4) 0.0934(3) 0.4893(5) 0.074(4) Uani 1 1 d DU
H16J H 0.2149 0.0945 0.4605 0.089 Uiso 1 1 calc R
H16K H 0.2439 0.1116 0.4965 0.089 Uiso 1 1 calc R
N1G N 0.3674(3) 0.2708(3) 0.7633(4) 0.068(3) Uani 1 1 d DU
C1G C 0.4033(3) 0.2914(3) 0.7776(3) 0.072(3) Uani 1 1 d DU
N2G N 0.4286(3) 0.3076(3) 0.7476(4) 0.088(3) Uani 1 1 d DU
C2G C 0.4085(3) 0.2972(4) 0.7138(4) 0.083(4) Uani 1 1 d DU
H2GA H 0.4189 0.3037 0.6882 0.099 Uiso 1 1 calc R
C3G C 0.3706(4) 0.2756(4) 0.7225(4) 0.080(4) Uani 1 1 d DU
H3GA H 0.3502 0.2658 0.7043 0.096 Uiso 1 1 calc R
C4G C 0.4071(4) 0.2915(4) 0.8184(4) 0.078(4) Uani 1 1 d DU
H4GA H 0.4312 0.3045 0.8309 0.094 Uiso 1 1 calc R
N3G N 0.3745(3) 0.2721(3) 0.8391(3) 0.073(3) Uani 1 1 d DU
C5G C 0.3752(4) 0.2672(3) 0.8803(4) 0.083(4) Uani 1 1 d DU
H5GA H 0.3519 0.2665 0.8908 0.100 Uiso 1 1 calc R
C6G C 0.3721(3) 0.2306(3) 0.8918(4) 0.086(4) Uani 1 1 d DU
C7G C 0.3523(4) 0.2118(4) 0.9247(4) 0.090(4) Uani 1 1 d DU
H7GA H 0.3406 0.2224 0.9403 0.108 Uiso 1 1 calc R
C8G C 0.3493(4) 0.1782(4) 0.9350(5) 0.088(4) Uani 1 1 d DU
H8GA H 0.3348 0.1652 0.9575 0.106 Uiso 1 1 calc R
C9G C 0.3667(4) 0.1625(4) 0.9140(5) 0.091(4) Uani 1 1 d DU
H9GA H 0.3646 0.1391 0.9217 0.109 Uiso 1 1 calc R
C10G C 0.3870(4) 0.1814(4) 0.8816(5) 0.093(4) Uani 1 1 d DU
H10G H 0.3989 0.1708 0.8663 0.112 Uiso 1 1 calc R
C11G C 0.3902(4) 0.2151(4) 0.8709(5) 0.091(4) Uani 1 1 d DU
H11G H 0.4052 0.2283 0.8488 0.110 Uiso 1 1 calc R
C12G C 0.4091(4) 0.3012(4) 0.9009(5) 0.105(6) Uani 1 1 d DU
H12S H 0.4101 0.3248 0.8930 0.158 Uiso 1 1 calc R
H12T H 0.4328 0.3021 0.8934 0.158 Uiso 1 1 calc R
H12U H 0.4058 0.2982 0.9294 0.158 Uiso 1 1 calc R
C13G C 0.4698(4) 0.3305(4) 0.7513(6) 0.108(4) Uani 1 1 d DU
H13M H 0.4764 0.3423 0.7776 0.129 Uiso 1 1 calc R
H13N H 0.4797 0.3510 0.7315 0.129 Uiso 1 1 calc R
C14G C 0.4879(4) 0.3067(5) 0.7455(7) 0.133(5) Uani 1 1 d DU
H14M H 0.5159 0.3232 0.7460 0.159 Uiso 1 1 calc R
H14N H 0.4807 0.2943 0.7195 0.159 Uiso 1 1 calc R
C15G C 0.4759(6) 0.2759(5) 0.7775(7) 0.150(6) Uani 1 1 d DU
H15L H 0.4855 0.2880 0.8034 0.180 Uiso 1 1 calc R
H15M H 0.4479 0.2607 0.7790 0.180 Uiso 1 1 calc R
C16G C 0.4922(6) 0.2499(5) 0.7676(9) 0.182(7) Uani 1 1 d DU
H16L H 0.4851 0.2405 0.7404 0.218 Uiso 1 1 calc R
H16M H 0.5203 0.2648 0.7690 0.218 Uiso 1 1 calc R
N1H N 0.4643(3) 0.1282(4) 0.6801(5) 0.125(5) Uani 1 1 d DU
C1H C 0.4795(3) 0.1348(4) 0.7171(5) 0.137(5) Uani 1 1 d DU
N2H N 0.4502(4) 0.1179(4) 0.7439(5) 0.159(5) Uani 1 1 d DU
C2H C 0.4171(4) 0.1015(6) 0.7229(6) 0.146(5) Uani 1 1 d DU
H2HA H 0.3924 0.0885 0.7339 0.175 Uiso 1 1 calc R
C3H C 0.4250(4) 0.1065(5) 0.6832(6) 0.137(5) Uani 1 1 d DU
H3HA H 0.4072 0.0971 0.6624 0.165 Uiso 1 1 calc R
C4H C 0.5190(4) 0.1561(5) 0.7188(5) 0.147(5) Uani 1 1 d DU
H4HA H 0.5321 0.1639 0.7430 0.177 Uiso 1 1 calc R
N3H N 0.5376(3) 0.1651(4) 0.6842(5) 0.150(5) Uani 1 1 d DU
C5H C 0.5785(4) 0.1882(5) 0.6854(7) 0.174(6) Uani 1 1 d DU
H5HA H 0.5892 0.1839 0.6608 0.209 Uiso 1 1 calc R
C6H C 0.5900(4) 0.2294(4) 0.6877(6) 0.205(6) Uani 1 1 d DU
C7H C 0.6193(6) 0.2543(5) 0.6648(8) 0.229(7) Uani 1 1 d DU
H7HA H 0.6318 0.2456 0.6477 0.275 Uiso 1 1 calc R
C8H C 0.6307(7) 0.2923(6) 0.6668(10) 0.252(8) Uani 1 1 d DU
H8HA H 0.6510 0.3099 0.6508 0.303 Uiso 1 1 calc R
C9H C 0.6128(7) 0.3051(6) 0.6917(10) 0.242(8) Uani 1 1 d DU
H9HA H 0.6202 0.3312 0.6927 0.291 Uiso 1 1 calc R
C10H C 0.5842(7) 0.2792(6) 0.7148(10) 0.241(8) Uani 1 1 d DU
H10H H 0.5728 0.2878 0.7334 0.290 Uiso 1 1 calc R
C11H C 0.5715(6) 0.2411(6) 0.7118(9) 0.225(8) Uani 1 1 d DU
H11H H 0.5500 0.2232 0.7263 0.270 Uiso 1 1 calc R
C12H C 0.5968(5) 0.1795(6) 0.7211(8) 0.216(10) Uani 1 1 d DU
H12V H 0.5901 0.1528 0.7204 0.325 Uiso 1 1 calc R
H12W H 0.5872 0.1846 0.7454 0.325 Uiso 1 1 calc R
H12X H 0.6244 0.1957 0.7200 0.325 Uiso 1 1 calc R
C13H C 0.4544(5) 0.1191(5) 0.7862(6) 0.175(6) Uani 1 1 d DU
H13O H 0.4813 0.1285 0.7929 0.210 Uiso 1 1 calc R
H13P H 0.4391 0.0931 0.7970 0.210 Uiso 1 1 calc R
C14H C 0.4416(6) 0.1447(5) 0.8047(6) 0.186(7) Uani 1 1 d DU
H14O H 0.4545 0.1535 0.8304 0.223 Uiso 1 1 calc R
H14P H 0.4140 0.1296 0.8097 0.223 Uiso 1 1 calc R
C15H C 0.4496(6) 0.1793(5) 0.7803(9) 0.213(7) Uani 1 1 d DU
H15N H 0.4575 0.1760 0.7539 0.255 Uiso 1 1 calc R
H17B H 0.4254 0.1794 0.7774 0.255 Uiso 1 1 calc R
C16H C 0.4781(7) 0.2164(4) 0.7949(8) 0.205(7) Uani 1 1 d DU
H16N H 0.5003 0.2145 0.8035 0.246 Uiso 1 1 calc R
H16O H 0.4676 0.2221 0.8184 0.246 Uiso 1 1 calc R
N1I N 0.2002(3) -0.0065(3) 0.6848(3) 0.067(3) Uani 1 1 d DU
C1I C 0.2059(3) -0.0353(3) 0.6974(3) 0.064(3) Uani 1 1 d DU
N2I N 0.2311(3) -0.0234(3) 0.7274(4) 0.074(3) Uani 1 1 d DU
C2I C 0.2408(3) 0.0142(3) 0.7341(4) 0.067(3) Uani 1 1 d DU
H2IA H 0.2577 0.0301 0.7538 0.080 Uiso 1 1 calc R
C3I C 0.2219(4) 0.0251(3) 0.7077(4) 0.069(3) Uani 1 1 d DU
H3IA H 0.2236 0.0492 0.7058 0.082 Uiso 1 1 calc R
C4I C 0.1862(3) -0.0693(3) 0.6777(4) 0.060(3) Uani 1 1 d DU
H4IA H 0.1880 -0.0908 0.6851 0.072 Uiso 1 1 calc R
N3I N 0.1646(3) -0.0706(2) 0.6480(3) 0.049(3) Uani 1 1 d DU
C5I C 0.1467(3) -0.1047(3) 0.6247(3) 0.055(3) Uani 1 1 d DU
H5IA H 0.1227 -0.1065 0.6148 0.066 Uiso 1 1 calc R
C6I C 0.1700(3) -0.0998(2) 0.5888(3) 0.069(3) Uani 1 1 d DU
C7I C 0.2094(3) -0.0836(3) 0.5913(4) 0.072(4) Uani 1 1 d DU
H7IA H 0.2214 -0.0749 0.6161 0.087 Uiso 1 1 calc R
C8I C 0.2312(4) -0.0798(4) 0.5595(4) 0.074(4) Uani 1 1 d DU
H8IA H 0.2575 -0.0708 0.5625 0.089 Uiso 1 1 calc R
C9I C 0.2152(4) -0.0890(4) 0.5233(4) 0.090(4) Uani 1 1 d DU
H9IA H 0.2305 -0.0839 0.5007 0.108 Uiso 1 1 calc R
C10I C 0.1764(4) -0.1057(4) 0.5200(4) 0.082(4) Uani 1 1 d DU
H10I H 0.1647 -0.1141 0.4951 0.099 Uiso 1 1 calc R
C11I C 0.1547(4) -0.1103(4) 0.5521(3) 0.070(3) Uani 1 1 d DU
H11I H 0.1280 -0.1212 0.5490 0.085 Uiso 1 1 calc R
C12I C 0.1346(3) -0.1418(3) 0.6455(4) 0.072(4) Uani 1 1 d DU
H12Y H 0.1193 -0.1438 0.6685 0.107 Uiso 1 1 calc R
H12Z H 0.1571 -0.1428 0.6538 0.107 Uiso 1 1 calc R
H13Q H 0.1195 -0.1630 0.6276 0.107 Uiso 1 1 calc R
C13I C 0.2491(3) -0.0427(4) 0.7442(4) 0.093(4) Uani 1 1 d DU
H13R H 0.2348 -0.0699 0.7369 0.112 Uiso 1 1 calc R
H13S H 0.2491 -0.0408 0.7731 0.112 Uiso 1 1 calc R
C14I C 0.2905(4) -0.0244(5) 0.7288(5) 0.111(5) Uani 1 1 d DU
H14Q H 0.3053 0.0016 0.7395 0.133 Uiso 1 1 calc R
H14R H 0.3020 -0.0392 0.7390 0.133 Uiso 1 1 calc R
C15I C 0.2938(4) -0.0226(5) 0.6856(5) 0.116(5) Uani 1 1 d DU
H15O H 0.2814 -0.0087 0.6756 0.139 Uiso 1 1 calc R
H15P H 0.2794 -0.0489 0.6753 0.139 Uiso 1 1 calc R
C16I C 0.3337(4) -0.0040(6) 0.6692(5) 0.133(5) Uani 1 1 d DU
H16P H 0.3458 -0.0191 0.6767 0.159 Uiso 1 1 calc R
H16Q H 0.3490 0.0217 0.6804 0.159 Uiso 1 1 calc R
N1J N 0.4664(4) 0.1337(4) 0.6018(5) 0.122(4) Uani 1 1 d DU
C1J C 0.4575(4) 0.0986(4) 0.5873(4) 0.135(4) Uani 1 1 d DU
N2J N 0.4291(4) 0.0873(4) 0.5606(5) 0.139(4) Uani 1 1 d DU
C2J C 0.4201(5) 0.1146(5) 0.5580(6) 0.129(5) Uani 1 1 d DU
H2JA H 0.4010 0.1139 0.5414 0.155 Uiso 1 1 calc R
C3J C 0.4427(5) 0.1440(5) 0.5828(6) 0.122(5) Uani 1 1 d DU
H3JA H 0.4422 0.1669 0.5863 0.146 Uiso 1 1 calc R
C4J C 0.4795(5) 0.0836(5) 0.6019(6) 0.136(5) Uani 1 1 d DU
H4JA H 0.4790 0.0621 0.5905 0.163 Uiso 1 1 calc R
N3J N 0.5015(4) 0.1018(4) 0.6332(5) 0.134(5) Uani 1 1 d DU
C5J C 0.5221(5) 0.0872(5) 0.6530(5) 0.138(5) Uani 1 1 d DU
H5JA H 0.5476 0.1098 0.6585 0.165 Uiso 1 1 calc R
C6J C 0.5057(4) 0.0715(4) 0.6923(4) 0.161(5) Uani 1 1 d DU
C7J C 0.4668(4) 0.0510(6) 0.6976(7) 0.183(6) Uani 1 1 d DU
H7JA H 0.4507 0.0481 0.6762 0.219 Uiso 1 1 calc R
C8J C 0.4511(6) 0.0347(7) 0.7326(7) 0.212(7) Uani 1 1 d DU
H8JA H 0.4244 0.0184 0.7348 0.254 Uiso 1 1 calc R
C9J C 0.4739(6) 0.0420(8) 0.7647(7) 0.222(7) Uani 1 1 d DU
H9JA H 0.4632 0.0342 0.7901 0.267 Uiso 1 1 calc R
C10J C 0.5127(6) 0.0609(8) 0.7593(6) 0.208(7) Uani 1 1 d DU
H10J H 0.5286 0.0611 0.7797 0.249 Uiso 1 1 calc R
C11J C 0.5285(5) 0.0794(6) 0.7249(5) 0.182(6) Uani 1 1 d DU
H11J H 0.5548 0.0975 0.7235 0.218 Uiso 1 1 calc R
C12J C 0.5303(6) 0.0600(5) 0.6297(6) 0.158(8) Uani 1 1 d DU
H13T H 0.5412 0.0713 0.6042 0.236 Uiso 1 1 calc R
H13U H 0.5067 0.0360 0.6257 0.236 Uiso 1 1 calc R
H13V H 0.5484 0.0553 0.6442 0.236 Uiso 1 1 calc R
C13J C 0.4092(4) 0.0502(5) 0.5434(5) 0.142(5) Uani 1 1 d DU
H13W H 0.4253 0.0383 0.5456 0.171 Uiso 1 1 calc R
H13X H 0.4053 0.0527 0.5152 0.171 Uiso 1 1 calc R
C14J C 0.3716(5) 0.0246(5) 0.5621(6) 0.160(6) Uani 1 1 d DU
H14S H 0.3607 -0.0008 0.5497 0.191 Uiso 1 1 calc R
H14T H 0.3543 0.0345 0.5560 0.191 Uiso 1 1 calc R
C15J C 0.3718(5) 0.0197(6) 0.6059(5) 0.146(5) Uani 1 1 d DU
H15Q H 0.3856 0.0060 0.6119 0.175 Uiso 1 1 calc R
H15R H 0.3860 0.0451 0.6181 0.175 Uiso 1 1 calc R
C16J C 0.3331(5) -0.0014(6) 0.6244(5) 0.139(5) Uani 1 1 d DU
H16R H 0.3194 -0.0274 0.6134 0.167 Uiso 1 1 calc R
H16S H 0.3187 0.0114 0.6171 0.167 Uiso 1 1 calc R
N1K N 0.3365(3) 0.2244(3) 0.4741(3) 0.055(3) Uani 1 1 d DU
C1K C 0.3617(3) 0.2227(3) 0.4489(4) 0.079(3) Uani 1 1 d DU
N2K N 0.3622(3) 0.1900(3) 0.4549(4) 0.091(3) Uani 1 1 d DU
C2K C 0.3363(4) 0.1710(4) 0.4837(4) 0.079(4) Uani 1 1 d DU
H2KA H 0.3305 0.1469 0.4938 0.094 Uiso 1 1 calc R
C3K C 0.3199(4) 0.1915(4) 0.4958(4) 0.073(4) Uani 1 1 d DU
H3KA H 0.3009 0.1844 0.5153 0.087 Uiso 1 1 calc R
C4K C 0.3819(4) 0.2548(3) 0.4248(4) 0.082(4) Uani 1 1 d DU
H4KA H 0.3998 0.2560 0.4061 0.098 Uiso 1 1 calc R
N3K N 0.3750(3) 0.2837(3) 0.4291(4) 0.088(4) Uani 1 1 d DU
C5K C 0.3978(4) 0.3187(3) 0.4092(4) 0.106(4) Uani 1 1 d DU
H5KA H 0.3811 0.3295 0.4027 0.127 Uiso 1 1 calc R
C6K C 0.4292(3) 0.3469(3) 0.4348(4) 0.119(5) Uani 1 1 d DU
C7K C 0.4503(4) 0.3365(4) 0.4581(5) 0.122(5) Uani 1 1 d DU
H7KA H 0.4442 0.3107 0.4585 0.147 Uiso 1 1 calc R
C8K C 0.4796(4) 0.3624(4) 0.4806(6) 0.125(5) Uani 1 1 d DU
H8KA H 0.4943 0.3547 0.4954 0.150 Uiso 1 1 calc R
C9K C 0.4879(5) 0.3995(4) 0.4821(7) 0.138(6) Uani 1 1 d DU
H9KA H 0.5069 0.4171 0.4994 0.165 Uiso 1 1 calc R
C10K C 0.4681(5) 0.4106(4) 0.4580(7) 0.143(6) Uani 1 1 d DU
H10K H 0.4751 0.4367 0.4564 0.171 Uiso 1 1 calc R
C11K C 0.4384(5) 0.3842(4) 0.4367(6) 0.135(6) Uani 1 1 d DU
H11K H 0.4233 0.3919 0.4224 0.162 Uiso 1 1 calc R
C12K C 0.4149(4) 0.3143(5) 0.3701(4) 0.112(6) Uani 1 1 d DU
H13Y H 0.3945 0.2961 0.3531 0.168 Uiso 1 1 calc R
H13Z H 0.4326 0.3051 0.3757 0.168 Uiso 1 1 calc R
H14U H 0.4286 0.3390 0.3569 0.168 Uiso 1 1 calc R
C13K C 0.3870(4) 0.1787(5) 0.4360(5) 0.111(4) Uani 1 1 d DU
H14V H 0.4044 0.1991 0.4180 0.133 Uiso 1 1 calc R
H14W H 0.3715 0.1556 0.4202 0.133 Uiso 1 1 calc R
C14K C 0.4099(4) 0.1709(4) 0.4652(6) 0.135(5) Uani 1 1 d DU
H14X H 0.3923 0.1476 0.4798 0.162 Uiso 1 1 calc R
H14Y H 0.4276 0.1655 0.4506 0.162 Uiso 1 1 calc R
C15K C 0.4323(5) 0.2012(5) 0.4944(6) 0.157(6) Uani 1 1 d DU
H15S H 0.4369 0.1893 0.5174 0.188 Uiso 1 1 calc R
H15T H 0.4165 0.2120 0.5034 0.188 Uiso 1 1 calc R
C16K C 0.4695(5) 0.2331(5) 0.4810(6) 0.166(6) Uani 1 1 d DU
H16T H 0.4658 0.2417 0.4551 0.199 Uiso 1 1 calc R
H16U H 0.4871 0.2232 0.4773 0.199 Uiso 1 1 calc R
N1L N 0.5033(4) 0.1986(3) 0.6420(5) 0.119(4) Uani 1 1 d DU
C1L C 0.5310(4) 0.2266(4) 0.6203(5) 0.133(4) Uani 1 1 d DU
N2L N 0.5300(4) 0.2597(4) 0.6234(5) 0.143(4) Uani 1 1 d DU
C2L C 0.4993(5) 0.2513(4) 0.6462(7) 0.139(5) Uani 1 1 d DU
H2LA H 0.4903 0.2682 0.6521 0.167 Uiso 1 1 calc R
C3L C 0.4834(5) 0.2146(5) 0.6594(7) 0.135(5) Uani 1 1 d DU
H3LA H 0.4628 0.2023 0.6771 0.162 Uiso 1 1 calc R
C4L C 0.5541(5) 0.2166(4) 0.5993(6) 0.125(4) Uani 1 1 d DU
H4LA H 0.5740 0.2342 0.5829 0.150 Uiso 1 1 calc R
N3L N 0.5466(4) 0.1806(4) 0.6035(5) 0.134(4) Uani 1 1 d DU
C5L C 0.5661(5) 0.1668(4) 0.5786(6) 0.136(5) Uani 1 1 d DU
H5LA H 0.5689 0.1471 0.5935 0.163 Uiso 1 1 calc R
C6L C 0.5418(4) 0.1483(4) 0.5434(4) 0.147(5) Uani 1 1 d DU
C7L C 0.5335(6) 0.1132(5) 0.5316(6) 0.166(6) Uani 1 1 d DU
H7LA H 0.5455 0.1013 0.5445 0.199 Uiso 1 1 calc R
C8L C 0.5085(7) 0.0941(6) 0.5019(7) 0.182(6) Uani 1 1 d DU
H8LA H 0.5004 0.0682 0.4968 0.218 Uiso 1 1 calc R
C9L C 0.4955(7) 0.1129(6) 0.4798(7) 0.179(6) Uani 1 1 d DU
H9LA H 0.4790 0.1008 0.4583 0.214 Uiso 1 1 calc R
C10L C 0.5065(7) 0.1496(6) 0.4890(7) 0.178(6) Uani 1 1 d DU
H10L H 0.4997 0.1638 0.4720 0.213 Uiso 1 1 calc R
C11L C 0.5270(6) 0.1667(6) 0.5222(6) 0.159(6) Uani 1 1 d DU
H11L H 0.5309 0.1907 0.5305 0.191 Uiso 1 1 calc R
C12L C 0.6059(4) 0.1981(5) 0.5655(6) 0.143(7) Uani 1 1 d DU
H14Z H 0.6218 0.2098 0.5886 0.214 Uiso 1 1 calc R
H15U H 0.6036 0.2175 0.5506 0.214 Uiso 1 1 calc R
H15V H 0.6175 0.1869 0.5490 0.214 Uiso 1 1 calc R
C13L C 0.5532(5) 0.2938(4) 0.6005(5) 0.150(5) Uani 1 1 d DU
H15W H 0.5746 0.2925 0.5884 0.180 Uiso 1 1 calc R
H15X H 0.5637 0.3165 0.6175 0.180 Uiso 1 1 calc R
C14L C 0.5280(6) 0.2966(5) 0.5683(5) 0.164(6) Uani 1 1 d DU
H15Y H 0.5083 0.3004 0.5810 0.197 Uiso 1 1 calc R
H15Z H 0.5438 0.3191 0.5518 0.197 Uiso 1 1 calc R
C15L C 0.5089(7) 0.2618(6) 0.5425(6) 0.169(6) Uani 1 1 d DU
H16V H 0.4903 0.2400 0.5582 0.203 Uiso 1 1 calc R
H16W H 0.5283 0.2559 0.5327 0.203 Uiso 1 1 calc R
C16L C 0.4885(6) 0.2672(5) 0.5074(6) 0.163(6) Uani 1 1 d DU
H16X H 0.4691 0.2731 0.5173 0.195 Uiso 1 1 calc R
H16Y H 0.5071 0.2893 0.4919 0.195 Uiso 1 1 calc R
N1M N 0.2889(3) 0.6381(3) 0.8378(4) 0.086(4) Uani 1 1 d DU
C1M C 0.2573(3) 0.6387(3) 0.8504(4) 0.090(4) Uani 1 1 d DU
N2M N 0.2274(3) 0.6183(3) 0.8262(4) 0.094(3) Uani 1 1 d DU
C2M C 0.2406(4) 0.6055(4) 0.7968(4) 0.087(4) Uani 1 1 d DU
H2MA H 0.2263 0.5916 0.7747 0.105 Uiso 1 1 calc R
C3M C 0.2783(4) 0.6159(4) 0.8041(5) 0.079(4) Uani 1 1 d DU
H3MA H 0.2936 0.6092 0.7890 0.095 Uiso 1 1 calc R
C4M C 0.2613(4) 0.6586(5) 0.8848(5) 0.116(5) Uani 1 1 d DU
H4MA H 0.2407 0.6601 0.8957 0.140 Uiso 1 1 calc R
N3M N 0.2958(4) 0.6756(4) 0.9018(4) 0.123(4) Uani 1 1 d DU
C5M C 0.3044(5) 0.7007(4) 0.9338(5) 0.144(5) Uani 1 1 d DU
H5MA H 0.3258 0.6993 0.9465 0.173 Uiso 1 1 calc R
C6M C 0.3228(4) 0.7411(3) 0.9230(5) 0.142(5) Uani 1 1 d DU
C7M C 0.3117(6) 0.7538(5) 0.8910(5) 0.145(6) Uani 1 1 d DU
H7MA H 0.2910 0.7361 0.8755 0.174 Uiso 1 1 calc R
C8M C 0.3299(6) 0.7918(5) 0.8809(6) 0.152(6) Uani 1 1 d DU
H8MA H 0.3218 0.7992 0.8581 0.182 Uiso 1 1 calc R
C9M C 0.3590(6) 0.8190(5) 0.9025(7) 0.147(6) Uani 1 1 d DU
H9MA H 0.3705 0.8452 0.8961 0.176 Uiso 1 1 calc R
C10M C 0.3704(6) 0.8063(5) 0.9338(7) 0.161(6) Uani 1 1 d DU
H10M H 0.3913 0.8242 0.9490 0.193 Uiso 1 1 calc R
C11M C 0.3529(5) 0.7689(5) 0.9441(6) 0.160(6) Uani 1 1 d DU
H11M H 0.3617 0.7617 0.9665 0.192 Uiso 1 1 calc R
C12M C 0.2764(7) 0.6893(5) 0.9669(6) 0.170(9) Uani 1 1 d DU
H17C H 0.2656 0.6621 0.9722 0.256 Uiso 1 1 calc R
H17D H 0.2561 0.6944 0.9597 0.256 Uiso 1 1 calc R
H17E H 0.2893 0.7038 0.9904 0.256 Uiso 1 1 calc R
C13M C 0.1911(4) 0.6164(4) 0.8275(5) 0.110(4) Uani 1 1 d DU
H17F H 0.1872 0.6246 0.8535 0.132 Uiso 1 1 calc R
H17G H 0.1705 0.5900 0.8230 0.132 Uiso 1 1 calc R
C14M C 0.1901(4) 0.6428(4) 0.7951(6) 0.105(4) Uani 1 1 d DU
H17H H 0.1924 0.6333 0.7691 0.126 Uiso 1 1 calc R
H17I H 0.1653 0.6418 0.7960 0.126 Uiso 1 1 calc R
C15M C 0.2209(4) 0.6831(3) 0.7992(5) 0.098(4) Uani 1 1 d DU
H17J H 0.2454 0.6837 0.8023 0.117 Uiso 1 1 calc R
H17K H 0.2164 0.6936 0.8235 0.117 Uiso 1 1 calc R
C16M C 0.2245(4) 0.7089(4) 0.7650(6) 0.101(4) Uani 1 1 d DU
H17L H 0.2220 0.6951 0.7403 0.121 Uiso 1 1 calc R
H17M H 0.2029 0.7136 0.7662 0.121 Uiso 1 1 calc R
N1N N 0.2809(3) 0.7739(3) 0.6059(4) 0.076(3) Uani 1 1 d DU
C1N C 0.2750(3) 0.7937(3) 0.6341(4) 0.081(3) Uani 1 1 d DU
N2N N 0.3061(3) 0.8113(3) 0.6574(3) 0.081(3) Uani 1 1 d DU
C2N C 0.3312(4) 0.8010(4) 0.6445(5) 0.082(4) Uani 1 1 d DU
H2NA H 0.3548 0.8077 0.6565 0.098 Uiso 1 1 calc R
C3N C 0.3168(4) 0.7789(4) 0.6111(5) 0.081(4) Uani 1 1 d DU
H3NA H 0.3291 0.7692 0.5950 0.097 Uiso 1 1 calc R
C4N C 0.2397(3) 0.7925(4) 0.6340(4) 0.085(4) Uani 1 1 d DU
H4NA H 0.2331 0.8057 0.6525 0.102 Uiso 1 1 calc R
N3N N 0.2159(3) 0.7705(3) 0.6047(4) 0.083(3) Uani 1 1 d DU
C5N C 0.1772(3) 0.7630(4) 0.6052(5) 0.084(4) Uani 1 1 d DU
H5NA H 0.1684 0.7575 0.5774 0.100 Uiso 1 1 calc R
C6N C 0.1519(3) 0.7281(3) 0.6270(4) 0.095(4) Uani 1 1 d DU
C7N C 0.1166(3) 0.7023(4) 0.6141(5) 0.096(4) Uani 1 1 d DU
H7NA H 0.1083 0.7069 0.5897 0.115 Uiso 1 1 calc R
C8N C 0.0926(4) 0.6702(4) 0.6343(5) 0.102(4) Uani 1 1 d DU
H8NA H 0.0679 0.6535 0.6243 0.122 Uiso 1 1 calc R
C9N C 0.1038(4) 0.6620(5) 0.6688(5) 0.109(5) Uani 1 1 d DU
H9NA H 0.0873 0.6399 0.6834 0.131 Uiso 1 1 calc R
C10N C 0.1394(4) 0.6866(5) 0.6815(5) 0.121(5) Uani 1 1 d DU
H10N H 0.1484 0.6809 0.7046 0.145 Uiso 1 1 calc R
C11N C 0.1625(4) 0.7194(4) 0.6618(5) 0.115(5) Uani 1 1 d DU
H11N H 0.1867 0.7366 0.6725 0.138 Uiso 1 1 calc R
C12N C 0.1728(4) 0.7966(4) 0.6170(7) 0.110(6) Uani 1 1 d DU
H17N H 0.1899 0.8188 0.6013 0.165 Uiso 1 1 calc R
H17O H 0.1790 0.8022 0.6448 0.165 Uiso 1 1 calc R
H17P H 0.1465 0.7904 0.6125 0.165 Uiso 1 1 calc R
C13N C 0.3095(4) 0.8329(3) 0.6925(4) 0.089(4) Uani 1 1 d DU
H17Q H 0.2903 0.8410 0.6921 0.107 Uiso 1 1 calc R
H17R H 0.3349 0.8559 0.6934 0.107 Uiso 1 1 calc R
C14N C 0.3037(4) 0.8084(4) 0.7288(4) 0.101(4) Uani 1 1 d DU
H17S H 0.3063 0.8235 0.7525 0.122 Uiso 1 1 calc R
H17T H 0.3240 0.8017 0.7296 0.122 Uiso 1 1 calc R
C15N C 0.2649(4) 0.7719(4) 0.7294(6) 0.103(4) Uani 1 1 d DU
H17U H 0.2448 0.7788 0.7308 0.124 Uiso 1 1 calc R
H17V H 0.2616 0.7580 0.7046 0.124 Uiso 1 1 calc R
C16N C 0.2601(4) 0.7461(4) 0.7633(6) 0.115(5) Uani 1 1 d DU
H17W H 0.2817 0.7413 0.7628 0.138 Uiso 1 1 calc R
H17X H 0.2622 0.7600 0.7878 0.138 Uiso 1 1 calc R
N1P N 0.4855(3) 0.7826(3) 0.6008(4) 0.077(3) Uani 1 1 d DU
C1P C 0.4941(3) 0.8184(3) 0.5894(3) 0.085(4) Uani 1 1 d DU
N2P N 0.4769(3) 0.8324(3) 0.6125(4) 0.092(3) Uani 1 1 d DU
C2P C 0.4581(4) 0.8057(4) 0.6409(5) 0.085(4) Uani 1 1 d DU
H2PA H 0.4444 0.8080 0.6622 0.102 Uiso 1 1 calc R
C3P C 0.4624(4) 0.7746(4) 0.6333(5) 0.086(4) Uani 1 1 d DU
H3PA H 0.4514 0.7517 0.6479 0.103 Uiso 1 1 calc R
C4P C 0.5155(3) 0.8320(4) 0.5552(4) 0.077(4) Uani 1 1 d DU
H4PA H 0.5214 0.8559 0.5445 0.093 Uiso 1 1 calc R
N3P N 0.5275(3) 0.8102(3) 0.5378(3) 0.087(4) Uani 1 1 d DU
C5P C 0.5497(4) 0.8225(4) 0.5026(4) 0.089(4) Uani 1 1 d DU
H5PA H 0.5673 0.8120 0.5042 0.107 Uiso 1 1 calc R
C6P C 0.5248(3) 0.8034(3) 0.4672(3) 0.104(4) Uani 1 1 d DU
C7P C 0.5350(4) 0.7859(4) 0.4397(5) 0.108(5) Uani 1 1 d DU
H7PA H 0.5580 0.7857 0.4430 0.130 Uiso 1 1 calc R
C8P C 0.5135(5) 0.7690(5) 0.4079(5) 0.125(5) Uani 1 1 d DU
H8PA H 0.5212 0.7566 0.3894 0.150 Uiso 1 1 calc R
C9P C 0.4807(5) 0.7697(5) 0.4024(6) 0.141(6) Uani 1 1 d DU
H9PA H 0.4662 0.7590 0.3793 0.169 Uiso 1 1 calc R
C10P C 0.4684(5) 0.7859(6) 0.4298(6) 0.143(6) Uani 1 1 d DU
H10O H 0.4449 0.7853 0.4266 0.171 Uiso 1 1 calc R
C11P C 0.4910(4) 0.8031(5) 0.4624(5) 0.129(5) Uani 1 1 d DU
H11O H 0.4832 0.8147 0.4816 0.155 Uiso 1 1 calc R
C12P C 0.5751(4) 0.8646(3) 0.4950(5) 0.090(5) Uani 1 1 d DU
H17Y H 0.5913 0.8765 0.5179 0.135 Uiso 1 1 calc R
H17Z H 0.5594 0.8762 0.4902 0.135 Uiso 1 1 calc R
H18A H 0.5910 0.8682 0.4720 0.135 Uiso 1 1 calc R
C13P C 0.4783(4) 0.8680(4) 0.6081(5) 0.100(4) Uani 1 1 d DU
H18B H 0.4961 0.8826 0.5868 0.120 Uiso 1 1 calc R
H18C H 0.4880 0.8828 0.6326 0.120 Uiso 1 1 calc R
C14P C 0.4394(4) 0.8630(5) 0.5988(5) 0.111(5) Uani 1 1 d DU
H18D H 0.4237 0.8544 0.6229 0.133 Uiso 1 1 calc R
H18E H 0.4427 0.8881 0.5917 0.133 Uiso 1 1 calc R
C15P C 0.4182(5) 0.8356(5) 0.5665(5) 0.134(5) Uani 1 1 d DU
H18F H 0.4215 0.8133 0.5696 0.161 Uiso 1 1 calc R
H18G H 0.3909 0.8268 0.5697 0.161 Uiso 1 1 calc R
C16P C 0.4293(6) 0.8500(5) 0.5261(5) 0.159(6) Uani 1 1 d DU
H18H H 0.4211 0.8689 0.5216 0.191 Uiso 1 1 calc R
H18R H 0.4574 0.8640 0.5250 0.191 Uiso 1 1 calc R
N1Q N 0.2644(3) 0.7293(3) 0.5348(4) 0.085(3) Uani 1 1 d DU
C1Q C 0.2835(3) 0.7538(4) 0.5046(4) 0.104(4) Uani 1 1 d DU
N2Q N 0.2997(3) 0.7375(4) 0.4816(4) 0.106(3) Uani 1 1 d DU
C2Q C 0.2902(4) 0.7033(4) 0.4976(5) 0.105(4) Uani 1 1 d DU
H2QA H 0.2972 0.6860 0.4874 0.126 Uiso 1 1 calc R
C3Q C 0.2688(4) 0.6977(4) 0.5310(5) 0.092(4) Uani 1 1 d DU
H3QA H 0.2590 0.6763 0.5480 0.110 Uiso 1 1 calc R
C4Q C 0.2827(4) 0.7882(4) 0.5045(5) 0.097(4) Uani 1 1 d DU
H4QA H 0.2964 0.8077 0.4859 0.117 Uiso 1 1 calc R
N3Q N 0.2611(3) 0.7914(3) 0.5329(4) 0.096(4) Uani 1 1 d DU
C5Q C 0.2601(4) 0.8262(4) 0.5352(5) 0.102(4) Uani 1 1 d DU
H5QA H 0.2346 0.8200 0.5455 0.123 Uiso 1 1 calc R
C6Q C 0.2897(4) 0.8534(3) 0.5638(4) 0.115(4) Uani 1 1 d DU
C7Q C 0.2806(5) 0.8713(4) 0.5922(5) 0.119(5) Uani 1 1 d DU
H7QA H 0.2551 0.8662 0.5939 0.143 Uiso 1 1 calc R
C8Q C 0.3071(5) 0.8966(4) 0.6184(5) 0.117(5) Uani 1 1 d DU
H8QA H 0.2995 0.9077 0.6382 0.140 Uiso 1 1 calc R
C9Q C 0.3439(5) 0.9055(5) 0.6159(6) 0.127(5) Uani 1 1 d DU
H9QA H 0.3627 0.9243 0.6325 0.152 Uiso 1 1 calc R
C10Q C 0.3529(5) 0.8867(5) 0.5889(6) 0.123(5) Uani 1 1 d DU
H10P H 0.3782 0.8913 0.5879 0.148 Uiso 1 1 calc R
C11Q C 0.3266(4) 0.8612(4) 0.5630(6) 0.115(5) Uani 1 1 d DU
H11P H 0.3341 0.8489 0.5443 0.138 Uiso 1 1 calc R
C12Q C 0.2658(5) 0.8465(4) 0.4956(5) 0.121(7) Uani 1 1 d DU
H18I H 0.2464 0.8292 0.4770 0.182 Uiso 1 1 calc R
H18J H 0.2910 0.8539 0.4854 0.182 Uiso 1 1 calc R
H18K H 0.2634 0.8691 0.4992 0.182 Uiso 1 1 calc R
C13Q C 0.3209(4) 0.7541(5) 0.4459(5) 0.126(5) Uani 1 1 d DU
H18L H 0.3160 0.7743 0.4366 0.152 Uiso 1 1 calc R
H18M H 0.3125 0.7344 0.4252 0.152 Uiso 1 1 calc R
C14Q C 0.3633(4) 0.7708(6) 0.4533(6) 0.152(6) Uani 1 1 d DU
H18N H 0.3691 0.7499 0.4549 0.183 Uiso 1 1 calc R
H18O H 0.3777 0.7872 0.4309 0.183 Uiso 1 1 calc R
C15Q C 0.3764(5) 0.7937(6) 0.4902(6) 0.169(6) Uani 1 1 d DU
H18P H 0.3602 0.8052 0.4945 0.202 Uiso 1 1 calc R
H18Q H 0.3714 0.7759 0.5122 0.202 Uiso 1 1 calc R
C16Q C 0.4156(5) 0.8238(6) 0.4930(5) 0.173(6) Uani 1 1 d DU
H18S H 0.4213 0.8393 0.4690 0.207 Uiso 1 1 calc R
H18T H 0.4314 0.8115 0.4919 0.207 Uiso 1 1 calc R
Fe1 Fe 0.16462(5) -0.02226(5) 0.64152(8) 0.0557(6) Uani 1 1 d .
Fe2 Fe 0.33584(5) 0.27183(5) 0.47222(8) 0.0639(6) Uani 1 1 d .
Fe3 Fe 0.32795(6) 0.24698(6) 0.80358(8) 0.0657(6) Uani 1 1 d .
Fe4 Fe 0.50373(7) 0.15095(7) 0.64125(10) 0.0944(10) Uani 1 1 d .
Fe5 Fe 0.3333 0.6667 0.86953(16) 0.0968(15) Uani 1 3 d S
Fe6 Fe 0.23792(6) 0.74800(6) 0.57011(10) 0.0802(8) Uani 1 1 d .
B1A B 0.8372(3) 0.8183(3) 0.1346(4) 0.091(5) Uiso 1 1 d DU
F1A F 0.8680(2) 0.8532(2) 0.1256(3) 0.097(3) Uiso 1 1 d DU
F2A F 0.8405(2) 0.8069(2) 0.1704(3) 0.098(3) Uiso 1 1 d DU
F3A F 0.8345(2) 0.7931(2) 0.1070(3) 0.104(3) Uiso 1 1 d DU
F4A F 0.80547(19) 0.8219(2) 0.1330(3) 0.083(2) Uiso 1 1 d DU
B1B B 0.8558(4) 0.6322(4) 0.2155(5) 0.187(9) Uiso 1 1 d DU
F1B F 0.8742(4) 0.6363(4) 0.1810(4) 0.196(6) Uiso 1 1 d DU
F2B F 0.8192(2) 0.6039(2) 0.2123(4) 0.117(3) Uiso 1 1 d DU
F3B F 0.8726(4) 0.6245(4) 0.2455(5) 0.210(6) Uiso 1 1 d DU
F4B F 0.8575(3) 0.6656(3) 0.2238(5) 0.168(5) Uiso 1 1 d DU
B1C B 0.3570(4) 0.8551(4) 0.1389(4) 0.103(6) Uiso 1 1 d DU
F1C F 0.3521(3) 0.8194(2) 0.1442(4) 0.137(4) Uiso 1 1 d DU
F2C F 0.3735(3) 0.8690(3) 0.1035(3) 0.121(3) Uiso 1 1 d DU
F3C F 0.3217(2) 0.8516(2) 0.1377(3) 0.102(3) Uiso 1 1 d DU
F4C F 0.3771(3) 0.8781(3) 0.1683(3) 0.138(4) Uiso 1 1 d DU
B1D B 0.1157(4) 0.7829(4) 0.0699(5) 0.151(8) Uiso 1 1 d DU
F1D F 0.0938(4) 0.7621(4) 0.1004(4) 0.208(6) Uiso 1 1 d DU
F2D F 0.0994(3) 0.7642(3) 0.0360(4) 0.136(4) Uiso 1 1 d DU
F3D F 0.1186(4) 0.8180(3) 0.0689(5) 0.183(5) Uiso 1 1 d DU
F4D F 0.1506(3) 0.7874(3) 0.0735(4) 0.163(5) Uiso 1 1 d DU
B1E B 0.9006(4) 0.7892(4) 0.9475(5) 0.221(9) Uiso 1 1 d DU
F1E F 0.9340(3) 0.7994(3) 0.9665(4) 0.163(5) Uiso 1 1 d DU
F2E F 0.8751(3) 0.7897(3) 0.9727(4) 0.171(5) Uiso 1 1 d DU
F3E F 0.8852(4) 0.7534(3) 0.9330(5) 0.190(6) Uiso 1 1 d DU
F4E F 0.9075(5) 0.8137(5) 0.9178(5) 0.275(9) Uiso 1 1 d DU
B1G B 0.0482(4) 0.7092(4) 0.3193(5) 0.186(9) Uiso 1 1 d DU
F1G F 0.0532(4) 0.6804(3) 0.3056(5) 0.180(5) Uiso 1 1 d DU
F2G F 0.0686(4) 0.7248(4) 0.3520(4) 0.185(6) Uiso 1 1 d DU
F3G F 0.0585(4) 0.7352(4) 0.2903(5) 0.224(7) Uiso 1 1 d DU
F4G F 0.0105(3) 0.6930(4) 0.3272(6) 0.225(7) Uiso 1 1 d DU
B1F B 0.0539(4) 0.6043(4) 0.5330(5) 0.173(8) Uiso 1 1 d DU
F1F F 0.0878(3) 0.6113(3) 0.5176(4) 0.159(5) Uiso 1 1 d DU
F2F F 0.0267(3) 0.5841(3) 0.5063(4) 0.155(4) Uiso 1 1 d DU
F3F F 0.0563(3) 0.6381(3) 0.5403(4) 0.162(5) Uiso 1 1 d DU
F4F F 0.0461(4) 0.5844(4) 0.5671(4) 0.216(6) Uiso 1 1 d DU
B1H B 0.1457(4) 0.5643(4) 0.7187(6) 0.200(9) Uiso 1 1 d DU
F1H F 0.1426(5) 0.5551(5) 0.7574(5) 0.248(8) Uiso 1 1 d DU
F2H F 0.1830(3) 0.5846(4) 0.7084(6) 0.206(6) Uiso 1 1 d DU
F3H F 0.1297(4) 0.5865(4) 0.7119(5) 0.195(6) Uiso 1 1 d DU
F4H F 0.1269(3) 0.5317(3) 0.6981(5) 0.185(5) Uiso 1 1 d DU
B1I B 0.3333 0.6667 0.4144(7) 0.175(13) Uiso 1 3 d SDU
F1I F 0.3078(4) 0.6767(5) 0.4013(6) 0.218(7) Uiso 1 1 d DU
F2I F 0.3333 0.6667 0.4542(6) 0.120(6) Uiso 1 3 d SDU

loop_
_atom_site_aniso_label
_atom_site_aniso_U_11
_atom_site_aniso_U_22
_atom_site_aniso_U_33
_atom_site_aniso_U_23
_atom_site_aniso_U_13
_atom_site_aniso_U_12
N1A 0.069(6) 0.053(5) 0.044(7) -0.015(5) 0.012(5) 0.025(5)
C1A 0.079(6) 0.066(6) 0.066(7) -0.013(5) 0.015(5) 0.029(5)
N2A 0.090(6) 0.076(6) 0.092(7) -0.002(5) 0.029(5) 0.045(5)
C2A 0.084(7) 0.074(7) 0.088(8) 0.000(6) 0.023(6) 0.046(6)
C3A 0.069(6) 0.068(6) 0.068(8) -0.017(6) 0.021(6) 0.040(5)
C4A 0.070(6) 0.066(6) 0.070(8) -0.017(6) 0.015(6) 0.028(5)
N3A 0.054(5) 0.073(6) 0.063(8) -0.017(5) 0.007(5) 0.030(5)
C5A 0.055(6) 0.073(6) 0.068(8) -0.007(6) 0.016(5) 0.022(5)
C6A 0.057(6) 0.074(6) 0.074(8) 0.002(6) 0.012(5) 0.019(5)
C7A 0.061(7) 0.080(7) 0.075(9) 0.007(7) 0.018(6) 0.015(6)
C8A 0.055(7) 0.077(7) 0.069(9) 0.007(6) 0.015(6) 0.024(6)
C9A 0.058(6) 0.095(8) 0.069(9) 0.012(7) 0.004(6) 0.016(6)
C10A 0.067(7) 0.098(8) 0.077(10) -0.004(7) 0.012(6) 0.012(7)
C11A 0.063(7) 0.084(7) 0.074(9) 0.001(7) 0.014(6) 0.015(6)
C12A 0.090(10) 0.075(10) 0.105(15) -0.006(9) 0.015(10) 0.019(8)
C13A 0.086(7) 0.090(7) 0.110(9) 0.006(6) 0.024(6) 0.068(6)
C14A 0.107(8) 0.119(8) 0.115(10) 0.021(7) 0.018(7) 0.089(6)
C15A 0.115(8) 0.134(8) 0.128(10) 0.006(8) 0.027(8) 0.085(7)
C16A 0.105(8) 0.125(8) 0.115(10) 0.006(8) 0.014(8) 0.077(6)
N1B 0.058(5) 0.077(6) 0.003(6) 0.005(5) -0.010(4) 0.024(4)
C3B 0.050(6) 0.092(7) 0.016(7) 0.001(6) -0.007(5) 0.031(5)
C2B 0.062(6) 0.099(7) 0.040(7) -0.004(6) -0.004(5) 0.044(6)
N2B 0.060(5) 0.088(6) 0.039(6) 0.011(5) -0.009(4) 0.037(5)
C1B 0.065(6) 0.081(6) 0.017(6) 0.010(5) -0.006(5) 0.027(5)
C4B 0.076(6) 0.088(7) 0.018(7) 0.017(6) -0.012(5) 0.021(6)
N3B 0.081(6) 0.086(6) 0.023(7) -0.009(5) -0.009(5) 0.029(5)
C5B 0.089(7) 0.098(7) 0.039(7) -0.024(6) -0.001(6) 0.041(6)
C6B 0.083(6) 0.105(7) 0.057(7) -0.023(6) -0.004(5) 0.058(5)
C7B 0.100(8) 0.107(7) 0.076(9) -0.035(7) 0.002(7) 0.058(6)
C8B 0.100(8) 0.113(8) 0.087(9) -0.029(7) -0.009(7) 0.063(7)
C9B 0.096(7) 0.115(8) 0.086(9) -0.022(7) -0.017(7) 0.066(7)
C10B 0.086(7) 0.106(7) 0.073(9) -0.018(7) -0.009(7) 0.065(6)
C11B 0.083(7) 0.105(7) 0.065(8) -0.016(6) -0.006(6) 0.059(6)
C12B 0.113(11) 0.128(11) 0.034(12) -0.014(9) -0.011(9) 0.057(9)
C13B 0.079(7) 0.088(7) 0.060(8) 0.015(6) -0.013(6) 0.033(6)
C14B 0.088(7) 0.074(7) 0.079(9) 0.013(6) -0.011(6) 0.038(6)
C15B 0.090(7) 0.080(7) 0.087(9) 0.006(6) -0.002(7) 0.053(6)
C16B 0.096(8) 0.102(8) 0.097(10) 0.005(7) 0.007(7) 0.063(6)
N1C 0.061(5) 0.049(5) 0.035(7) -0.007(4) 0.003(5) 0.028(4)
C1C 0.076(6) 0.072(6) 0.044(6) -0.006(5) 0.000(5) 0.036(5)
N2C 0.072(5) 0.075(5) 0.054(6) -0.005(5) -0.016(5) 0.039(5)
C2C 0.058(6) 0.072(6) 0.041(7) -0.014(6) -0.021(5) 0.027(5)
C3C 0.060(6) 0.060(6) 0.033(7) -0.009(5) 0.002(5) 0.022(5)
C4C 0.087(7) 0.073(6) 0.035(7) -0.004(6) 0.008(6) 0.034(6)
N3C 0.103(7) 0.072(6) 0.030(7) -0.010(5) 0.018(5) 0.033(5)
C5C 0.114(7) 0.079(7) 0.062(8) -0.021(6) 0.007(6) 0.042(6)
C6C 0.106(7) 0.081(7) 0.075(8) -0.026(6) 0.001(7) 0.037(6)
C7C 0.104(8) 0.084(7) 0.092(9) -0.009(7) -0.010(8) 0.034(6)
C8C 0.109(8) 0.082(8) 0.104(10) -0.009(7) -0.002(8) 0.043(7)
C9C 0.114(8) 0.090(8) 0.109(10) -0.021(8) 0.015(8) 0.042(7)
C10C 0.124(8) 0.090(8) 0.104(10) -0.023(8) 0.003(9) 0.032(7)
C11C 0.120(8) 0.084(8) 0.090(9) -0.030(7) 0.004(8) 0.031(7)
C12C 0.146(13) 0.083(10) 0.099(16) -0.006(10) 0.014(11) 0.044(10)
C13C 0.076(6) 0.085(7) 0.059(8) -0.006(6) -0.016(6) 0.039(6)
C14C 0.078(6) 0.086(7) 0.065(9) -0.010(6) -0.006(6) 0.042(6)
C15C 0.085(7) 0.096(7) 0.071(9) 0.001(7) -0.006(6) 0.048(6)
C16C 0.080(6) 0.088(7) 0.073(9) -0.003(7) 0.004(7) 0.044(6)
N1D 0.043(5) 0.052(5) 0.086(8) -0.028(5) -0.015(5) 0.028(4)
C1D 0.065(6) 0.056(5) 0.082(7) -0.025(5) 0.002(5) 0.021(5)
N2D 0.067(5) 0.069(5) 0.088(7) -0.020(5) -0.010(5) 0.028(5)
C2D 0.067(6) 0.071(7) 0.093(9) -0.022(6) -0.022(6) 0.035(5)
C3D 0.064(6) 0.063(6) 0.090(9) -0.022(6) -0.022(6) 0.030(5)
C4D 0.068(6) 0.043(6) 0.070(8) -0.023(5) 0.012(6) 0.017(5)
N3D 0.057(6) 0.052(5) 0.064(7) -0.003(5) 0.008(5) 0.010(5)
C5D 0.069(6) 0.069(6) 0.085(8) 0.007(6) 0.006(6) 0.022(5)
C6D 0.084(6) 0.075(6) 0.104(8) 0.017(7) 0.005(7) 0.035(6)
C7D 0.086(7) 0.074(6) 0.106(10) 0.020(7) 0.016(7) 0.049(6)
C8D 0.084(7) 0.075(7) 0.120(10) 0.025(7) 0.014(7) 0.054(6)
C9D 0.086(7) 0.088(7) 0.131(11) 0.023(8) 0.023(8) 0.061(6)
C10D 0.098(7) 0.100(7) 0.136(11) 0.020(8) 0.016(8) 0.053(7)
C11D 0.096(8) 0.103(7) 0.127(10) 0.021(8) -0.002(8) 0.045(7)
C12D 0.096(11) 0.092(11) 0.113(16) 0.010(10) -0.014(10) 0.026(9)
C13D 0.074(6) 0.082(7) 0.094(9) -0.020(7) 0.000(6) 0.033(6)
C14D 0.079(7) 0.075(7) 0.091(9) -0.013(7) 0.003(7) 0.029(6)
C15D 0.086(7) 0.073(7) 0.088(10) -0.008(7) -0.003(7) 0.042(6)
C16D 0.075(6) 0.079(7) 0.083(9) -0.003(7) 0.008(6) 0.050(6)
N1E 0.061(5) 0.058(5) 0.055(7) -0.007(5) 0.009(5) 0.051(4)
C1E 0.058(5) 0.059(5) 0.049(6) -0.007(5) 0.002(5) 0.045(4)
N2E 0.070(5) 0.048(5) 0.063(7) -0.001(5) 0.000(5) 0.040(4)
C2E 0.070(6) 0.044(6) 0.062(8) 0.000(5) 0.010(6) 0.038(5)
C3E 0.064(6) 0.048(6) 0.053(8) -0.007(5) 0.008(6) 0.034(5)
C4E 0.059(6) 0.064(6) 0.048(7) -0.005(6) -0.007(6) 0.038(5)
N3E 0.073(6) 0.051(5) 0.048(7) -0.012(5) 0.000(5) 0.041(4)
C5E 0.084(6) 0.074(6) 0.052(7) -0.006(6) 0.003(6) 0.023(5)
C6E 0.076(6) 0.079(6) 0.061(8) -0.018(6) -0.002(5) 0.038(5)
C7E 0.088(7) 0.081(7) 0.069(9) -0.033(6) -0.008(6) 0.053(6)
C8E 0.100(8) 0.096(7) 0.074(9) -0.039(7) -0.011(7) 0.044(7)
C9E 0.105(8) 0.100(8) 0.081(10) -0.044(7) -0.007(7) 0.043(7)
C10E 0.097(8) 0.102(8) 0.078(9) -0.042(7) -0.003(7) 0.028(7)
C11E 0.092(7) 0.091(7) 0.070(9) -0.033(7) -0.011(6) 0.025(6)
C12E 0.104(11) 0.078(10) 0.082(14) 0.006(9) -0.014(10) 0.037(9)
C13E 0.051(6) 0.053(6) 0.077(8) 0.007(6) 0.001(6) 0.035(5)
C14E 0.039(6) 0.055(6) 0.081(9) 0.002(6) 0.000(6) 0.016(5)
C15E 0.063(7) 0.054(6) 0.093(9) 0.008(6) -0.010(6) 0.001(6)
C16E 0.068(7) 0.042(6) 0.101(9) 0.012(6) -0.005(6) 0.010(6)
N1F 0.053(5) 0.034(5) 0.064(7) -0.011(5) -0.017(5) 0.038(4)
C1F 0.062(5) 0.045(5) 0.071(7) -0.013(5) -0.007(5) 0.039(4)
N2F 0.056(5) 0.057(5) 0.075(6) -0.007(5) -0.005(5) 0.043(4)
C2F 0.055(6) 0.049(6) 0.072(8) -0.005(6) -0.003(6) 0.032(5)
C3F 0.054(6) 0.046(6) 0.070(8) -0.013(6) -0.016(6) 0.032(5)
C4F 0.071(6) 0.044(5) 0.072(8) -0.016(6) -0.014(6) 0.037(5)
N3F 0.069(6) 0.051(5) 0.084(8) -0.008(5) -0.024(5) 0.031(5)
C5F 0.071(6) 0.060(6) 0.104(9) 0.003(6) -0.002(6) 0.034(6)
C6F 0.088(7) 0.090(7) 0.140(10) 0.017(7) 0.021(6) 0.039(6)
C7F 0.096(8) 0.107(8) 0.158(11) 0.038(8) 0.038(7) 0.062(7)
C8F 0.113(8) 0.110(8) 0.172(12) 0.032(8) 0.041(8) 0.055(7)
C9F 0.109(8) 0.108(8) 0.174(12) 0.016(8) 0.044(8) 0.070(7)
C10F 0.106(8) 0.110(9) 0.167(12) 0.008(8) 0.035(8) 0.066(7)
C11F 0.098(8) 0.103(8) 0.153(11) 0.005(8) 0.024(7) 0.056(7)
C12F 0.051(8) 0.091(10) 0.111(15) 0.014(9) 0.008(8) 0.024(8)
C13F 0.056(6) 0.061(6) 0.086(8) -0.011(6) -0.007(6) 0.030(5)
C14F 0.057(6) 0.056(6) 0.086(9) -0.005(6) -0.003(6) 0.025(5)
C15F 0.070(7) 0.051(6) 0.099(9) -0.001(6) 0.001(6) 0.016(6)
C16F 0.065(7) 0.036(6) 0.099(9) -0.001(6) 0.002(6) 0.009(5)
N1G 0.078(6) 0.060(6) 0.079(8) -0.005(6) -0.004(6) 0.045(5)
C1G 0.073(6) 0.070(6) 0.080(7) -0.009(6) -0.001(6) 0.042(5)
N2G 0.078(6) 0.086(6) 0.100(8) 0.006(6) 0.002(5) 0.041(5)
C2G 0.081(7) 0.082(7) 0.092(9) 0.005(7) 0.014(7) 0.046(6)
C3G 0.080(6) 0.076(7) 0.085(9) 0.002(7) 0.002(7) 0.040(6)
C4G 0.080(7) 0.068(6) 0.070(8) -0.018(6) -0.010(6) 0.024(6)
N3G 0.086(6) 0.064(6) 0.065(8) -0.023(6) -0.007(6) 0.033(5)
C5G 0.083(6) 0.086(7) 0.072(8) -0.010(6) -0.024(6) 0.035(6)
C6G 0.080(6) 0.100(7) 0.077(8) 0.002(6) -0.016(6) 0.045(6)
C7G 0.072(7) 0.110(8) 0.082(9) 0.004(7) -0.012(6) 0.042(7)
C8G 0.069(7) 0.110(8) 0.080(10) 0.019(7) -0.001(6) 0.040(7)
C9G 0.077(8) 0.112(8) 0.088(10) 0.025(7) -0.003(7) 0.051(6)
C10G 0.082(7) 0.117(8) 0.087(10) 0.015(7) -0.007(7) 0.054(7)
C11G 0.084(7) 0.110(8) 0.078(9) 0.016(7) -0.013(6) 0.047(7)
C12G 0.086(10) 0.117(11) 0.093(15) -0.002(10) -0.030(10) 0.036(9)
C13G 0.084(7) 0.102(8) 0.134(10) 0.008(8) 0.000(7) 0.045(6)
C14G 0.088(8) 0.134(10) 0.162(12) 0.019(8) -0.005(8) 0.045(7)
C15G 0.106(9) 0.158(11) 0.185(13) 0.020(9) -0.001(9) 0.066(8)
C16G 0.132(9) 0.187(12) 0.195(13) 0.013(10) 0.009(10) 0.056(9)
N1H 0.062(6) 0.140(8) 0.201(13) 0.069(9) 0.034(7) 0.072(6)
C1H 0.075(6) 0.155(8) 0.208(12) 0.061(8) 0.041(7) 0.079(6)
N2H 0.090(6) 0.179(8) 0.203(12) 0.061(9) 0.046(8) 0.062(7)
C2H 0.069(7) 0.169(9) 0.204(13) 0.066(10) 0.044(8) 0.063(7)
C3H 0.064(7) 0.154(9) 0.203(13) 0.065(10) 0.040(8) 0.061(7)
C4H 0.080(7) 0.170(9) 0.225(13) 0.033(9) 0.040(8) 0.087(7)
N3H 0.082(7) 0.173(9) 0.238(14) 0.017(9) 0.043(8) 0.097(7)
C5H 0.088(7) 0.195(10) 0.270(15) -0.009(10) 0.050(8) 0.093(8)
C6H 0.103(8) 0.214(11) 0.300(16) -0.032(12) 0.054(9) 0.081(9)
C7H 0.123(10) 0.223(13) 0.314(17) -0.043(13) 0.056(10) 0.066(10)
C8H 0.138(11) 0.239(13) 0.325(18) -0.041(14) 0.057(11) 0.054(11)
C9H 0.133(11) 0.237(13) 0.324(18) -0.048(14) 0.062(11) 0.068(11)
C10H 0.127(11) 0.237(13) 0.321(18) -0.039(14) 0.052(11) 0.062(11)
C11H 0.116(10) 0.227(13) 0.313(17) -0.038(13) 0.051(10) 0.071(10)
C12H 0.115(14) 0.245(18) 0.27(2) -0.027(18) 0.058(15) 0.079(13)
C13H 0.107(8) 0.195(10) 0.197(13) 0.058(10) 0.040(9) 0.056(8)
C14H 0.117(9) 0.206(11) 0.197(13) 0.053(11) 0.043(10) 0.053(9)
C15H 0.146(10) 0.216(12) 0.202(14) 0.041(11) 0.036(10) 0.034(10)
C16H 0.151(10) 0.206(12) 0.199(14) 0.026(11) 0.021(10) 0.045(9)
N1I 0.061(6) 0.073(6) 0.066(8) -0.009(5) 0.005(5) 0.033(5)
C1I 0.070(6) 0.063(6) 0.059(7) -0.002(5) 0.008(5) 0.033(5)
N2I 0.073(6) 0.068(5) 0.079(7) -0.010(5) 0.005(5) 0.035(5)
C2I 0.065(6) 0.059(6) 0.078(8) -0.023(6) 0.002(6) 0.033(5)
C3I 0.068(7) 0.058(6) 0.074(8) -0.019(6) 0.014(6) 0.027(5)
C4I 0.065(6) 0.061(6) 0.044(7) -0.001(6) 0.003(5) 0.024(5)
N3I 0.057(5) 0.042(5) 0.039(7) -0.018(5) -0.001(5) 0.019(4)
C5I 0.064(6) 0.053(5) 0.051(7) -0.014(5) -0.020(5) 0.032(5)
C6I 0.095(6) 0.066(5) 0.053(7) -0.032(5) -0.018(6) 0.045(5)
C7I 0.105(7) 0.076(6) 0.051(8) -0.036(6) -0.018(6) 0.056(6)
C8I 0.114(8) 0.075(6) 0.062(9) -0.038(6) -0.013(6) 0.070(6)
C9I 0.126(8) 0.087(7) 0.065(9) -0.031(7) -0.011(7) 0.060(7)
C10I 0.119(8) 0.080(7) 0.060(9) -0.030(7) -0.025(7) 0.058(7)
C11I 0.102(7) 0.065(6) 0.059(9) -0.030(6) -0.028(6) 0.054(6)
C12I 0.069(8) 0.063(8) 0.087(13) -0.015(8) -0.034(8) 0.035(7)
C13I 0.083(7) 0.095(7) 0.098(9) -0.006(7) -0.010(7) 0.042(6)
C14I 0.102(7) 0.116(8) 0.120(10) 0.016(8) -0.020(8) 0.059(7)
C15I 0.105(7) 0.118(8) 0.134(11) 0.008(9) -0.006(9) 0.063(7)
C16I 0.113(8) 0.134(9) 0.150(12) 0.008(10) 0.001(9) 0.060(7)
N1J 0.130(8) 0.135(8) 0.143(11) 0.005(8) 0.039(7) 0.098(7)
C1J 0.133(8) 0.141(8) 0.155(10) 0.009(7) 0.027(7) 0.087(7)
N2J 0.132(8) 0.146(8) 0.161(10) 0.006(7) 0.016(7) 0.086(7)
C2J 0.131(9) 0.136(9) 0.160(12) 0.006(8) 0.016(8) 0.095(7)
C3J 0.131(9) 0.131(9) 0.150(12) 0.017(8) 0.018(8) 0.100(7)
C4J 0.133(9) 0.139(8) 0.175(12) 0.019(8) 0.021(8) 0.098(7)
N3J 0.125(8) 0.140(8) 0.183(12) 0.042(8) 0.017(8) 0.100(7)
C5J 0.113(8) 0.156(9) 0.202(13) 0.052(9) 0.016(8) 0.110(7)
C6J 0.122(8) 0.193(9) 0.219(14) 0.086(9) 0.018(8) 0.117(8)
C7J 0.137(9) 0.216(11) 0.229(16) 0.101(11) 0.028(10) 0.114(9)
C8J 0.158(11) 0.241(12) 0.238(17) 0.099(12) 0.030(11) 0.101(10)
C9J 0.163(11) 0.252(12) 0.236(17) 0.098(12) 0.024(11) 0.092(11)
C10J 0.159(11) 0.240(12) 0.236(17) 0.100(11) 0.024(11) 0.109(10)
C11J 0.139(10) 0.215(11) 0.229(16) 0.097(11) 0.031(10) 0.117(9)
C12J 0.127(13) 0.162(14) 0.21(2) 0.040(14) 0.010(13) 0.092(11)
C13J 0.126(9) 0.152(9) 0.163(12) -0.004(9) 0.008(8) 0.080(8)
C14J 0.137(9) 0.162(9) 0.167(12) 0.000(10) -0.002(10) 0.066(8)
C15J 0.124(8) 0.157(9) 0.160(12) 0.004(10) -0.007(10) 0.073(8)
C16J 0.116(8) 0.147(9) 0.158(12) 0.004(10) -0.011(10) 0.068(7)
N1K 0.058(6) 0.061(6) 0.038(7) -0.020(5) -0.007(5) 0.025(5)
C1K 0.070(6) 0.085(6) 0.068(7) -0.014(6) -0.007(5) 0.029(5)
N2K 0.086(6) 0.095(6) 0.089(8) -0.023(6) 0.003(5) 0.043(5)
C2K 0.080(7) 0.083(7) 0.081(9) -0.018(6) -0.007(6) 0.047(6)
C3K 0.072(7) 0.078(7) 0.061(8) -0.020(6) -0.005(6) 0.032(6)
C4K 0.061(6) 0.096(8) 0.075(8) -0.017(7) 0.006(6) 0.028(6)
N3K 0.056(6) 0.101(7) 0.082(9) -0.003(6) 0.009(5) 0.021(5)
C5K 0.081(7) 0.103(8) 0.093(9) -0.009(7) 0.012(6) 0.014(6)
C6K 0.097(8) 0.092(7) 0.110(10) -0.020(7) 0.014(7) 0.003(7)
C7K 0.099(8) 0.089(8) 0.121(11) -0.031(8) 0.017(8) 0.003(7)
C8K 0.090(8) 0.092(8) 0.128(12) -0.028(8) 0.011(8) -0.004(7)
C9K 0.099(9) 0.106(8) 0.135(12) -0.031(9) 0.005(8) -0.005(8)
C10K 0.112(9) 0.103(9) 0.136(12) -0.018(9) 0.007(8) -0.004(8)
C11K 0.111(9) 0.096(8) 0.126(11) -0.016(8) 0.015(8) -0.002(7)
C12K 0.087(11) 0.114(12) 0.114(16) -0.021(11) 0.025(10) 0.035(9)
C13K 0.105(8) 0.121(8) 0.117(10) -0.016(7) 0.011(7) 0.064(7)
C14K 0.123(9) 0.140(9) 0.144(11) -0.009(8) 0.013(8) 0.067(8)
C15K 0.154(10) 0.144(10) 0.167(12) 0.001(9) 0.010(9) 0.071(8)
C16K 0.164(10) 0.141(10) 0.178(13) -0.001(9) 0.022(10) 0.066(9)
N1L 0.125(8) 0.113(7) 0.152(10) 0.074(7) 0.083(7) 0.083(6)
C1L 0.134(8) 0.129(7) 0.163(10) 0.062(7) 0.073(7) 0.085(6)
N2L 0.144(8) 0.129(7) 0.177(10) 0.053(7) 0.069(7) 0.083(6)
C2L 0.144(9) 0.124(8) 0.175(11) 0.053(8) 0.077(8) 0.087(8)
C3L 0.139(9) 0.125(8) 0.161(11) 0.059(8) 0.085(8) 0.079(8)
C4L 0.128(8) 0.132(8) 0.162(11) 0.056(8) 0.069(8) 0.100(7)
N3L 0.132(8) 0.150(8) 0.156(11) 0.054(8) 0.057(7) 0.097(7)
C5L 0.147(9) 0.160(9) 0.160(11) 0.034(8) 0.040(8) 0.121(7)
C6L 0.165(9) 0.170(9) 0.171(13) 0.016(9) 0.004(8) 0.134(8)
C7L 0.182(11) 0.185(11) 0.180(14) -0.001(10) -0.009(9) 0.129(9)
C8L 0.196(11) 0.197(11) 0.189(15) -0.001(11) -0.026(10) 0.126(10)
C9L 0.195(11) 0.196(12) 0.194(15) -0.004(11) -0.029(10) 0.135(10)
C10L 0.191(11) 0.195(11) 0.189(15) 0.007(11) -0.026(10) 0.128(10)
C11L 0.175(11) 0.181(11) 0.179(14) 0.007(10) -0.013(9) 0.132(9)
C12L 0.139(13) 0.195(15) 0.164(18) 0.031(13) 0.049(12) 0.135(11)
C13L 0.151(9) 0.127(8) 0.181(12) 0.034(8) 0.068(8) 0.075(8)
C14L 0.169(10) 0.125(9) 0.179(13) 0.029(9) 0.055(9) 0.059(9)
C15L 0.168(11) 0.138(10) 0.182(13) 0.017(9) 0.045(9) 0.063(9)
C16L 0.161(11) 0.142(10) 0.183(13) 0.009(10) 0.028(10) 0.074(9)
N1M 0.091(7) 0.074(6) 0.092(9) 0.034(6) 0.033(7) 0.040(6)
C1M 0.100(7) 0.089(7) 0.094(9) 0.030(6) 0.038(6) 0.055(6)
N2M 0.095(6) 0.087(6) 0.103(9) 0.028(6) 0.032(6) 0.048(5)
C2M 0.096(7) 0.073(7) 0.099(10) 0.028(6) 0.019(7) 0.046(6)
C3M 0.091(7) 0.068(7) 0.094(10) 0.032(6) 0.025(7) 0.052(6)
C4M 0.130(8) 0.112(8) 0.100(10) 0.034(7) 0.037(8) 0.055(7)
N3M 0.146(8) 0.118(8) 0.105(10) 0.011(7) 0.047(8) 0.068(7)
C5M 0.169(9) 0.136(8) 0.116(11) -0.016(8) 0.051(8) 0.068(8)
C6M 0.185(9) 0.128(8) 0.122(12) -0.023(8) 0.039(8) 0.084(8)
C7M 0.195(11) 0.123(9) 0.125(13) -0.019(9) 0.030(9) 0.085(9)
C8M 0.201(11) 0.129(10) 0.127(14) -0.016(9) 0.025(10) 0.084(9)
C9M 0.196(11) 0.123(10) 0.128(14) -0.016(9) 0.025(10) 0.085(9)
C10M 0.199(11) 0.139(10) 0.126(14) -0.020(10) 0.027(10) 0.070(10)
C11M 0.197(11) 0.143(10) 0.127(13) -0.017(9) 0.028(9) 0.075(9)
C12M 0.201(16) 0.143(13) 0.131(18) -0.044(13) 0.073(14) 0.059(12)
C13M 0.107(7) 0.101(7) 0.116(10) 0.036(7) 0.037(7) 0.047(7)
C14M 0.106(8) 0.101(8) 0.117(10) 0.033(7) 0.024(7) 0.059(6)
C15M 0.101(7) 0.101(8) 0.111(11) 0.020(7) 0.024(7) 0.065(6)
C16M 0.106(8) 0.109(8) 0.110(11) 0.021(7) 0.018(8) 0.071(6)
N1N 0.072(6) 0.070(6) 0.102(9) 0.024(6) 0.016(6) 0.046(5)
C1N 0.077(6) 0.070(6) 0.115(8) 0.036(6) 0.004(6) 0.052(5)
N2N 0.068(5) 0.085(6) 0.118(8) 0.017(5) 0.013(5) 0.060(5)
C2N 0.074(7) 0.084(7) 0.113(10) 0.018(6) 0.008(7) 0.058(6)
C3N 0.072(7) 0.081(7) 0.105(10) 0.019(6) 0.007(7) 0.049(6)
C4N 0.077(7) 0.074(7) 0.119(9) 0.044(6) 0.001(6) 0.051(6)
N3N 0.064(6) 0.084(6) 0.117(9) 0.043(6) 0.005(6) 0.049(5)
C5N 0.064(6) 0.102(7) 0.104(9) 0.015(6) 0.008(6) 0.056(6)
C6N 0.080(6) 0.105(7) 0.109(9) 0.006(7) 0.002(6) 0.053(6)
C7N 0.080(7) 0.104(8) 0.112(11) 0.010(7) 0.005(7) 0.053(6)
C8N 0.075(7) 0.107(8) 0.113(11) 0.006(8) 0.006(7) 0.038(6)
C9N 0.076(7) 0.112(9) 0.119(12) 0.006(8) 0.009(8) 0.031(7)
C10N 0.086(8) 0.122(9) 0.121(12) 0.008(8) 0.003(8) 0.025(7)
C11N 0.089(8) 0.113(8) 0.119(11) 0.002(8) 0.002(7) 0.033(7)
C12N 0.097(11) 0.125(12) 0.117(16) 0.001(11) -0.011(10) 0.062(9)
C13N 0.079(6) 0.096(7) 0.125(10) 0.017(6) 0.016(7) 0.067(6)
C14N 0.093(7) 0.104(8) 0.123(10) 0.017(7) 0.020(7) 0.062(6)
C15N 0.104(7) 0.107(8) 0.114(11) 0.032(7) 0.026(8) 0.064(6)
C16N 0.118(8) 0.118(8) 0.115(11) 0.030(8) 0.020(8) 0.064(7)
N1P 0.032(5) 0.081(6) 0.108(9) 0.015(6) 0.004(5) 0.020(5)
C1P 0.045(6) 0.089(6) 0.103(8) 0.004(6) -0.003(5) 0.020(5)
N2P 0.061(6) 0.093(6) 0.108(8) 0.003(6) 0.001(5) 0.029(5)
C2P 0.056(6) 0.089(7) 0.106(9) -0.005(7) 0.013(6) 0.033(6)
C3P 0.045(6) 0.089(7) 0.105(10) -0.003(7) 0.011(6) 0.019(6)
C4P 0.045(6) 0.089(7) 0.093(9) -0.004(7) 0.001(6) 0.029(5)
N3P 0.047(6) 0.090(7) 0.098(9) -0.017(6) 0.003(5) 0.014(5)
C5P 0.058(7) 0.094(7) 0.093(9) -0.010(6) 0.008(6) 0.022(6)
C6P 0.076(7) 0.108(7) 0.097(10) -0.006(6) 0.008(6) 0.022(6)
C7P 0.082(8) 0.117(8) 0.105(11) -0.001(7) 0.007(7) 0.035(7)
C8P 0.099(9) 0.126(9) 0.104(12) -0.004(8) 0.012(8) 0.021(8)
C9P 0.105(9) 0.140(9) 0.104(12) -0.006(8) 0.007(9) 0.006(8)
C10P 0.102(9) 0.144(9) 0.111(12) -0.007(8) 0.005(8) 0.008(8)
C11P 0.094(8) 0.128(9) 0.106(11) -0.013(8) 0.008(8) 0.011(8)
C12P 0.069(9) 0.082(10) 0.095(15) -0.008(9) 0.011(9) 0.019(8)
C13P 0.079(7) 0.103(7) 0.111(10) 0.006(7) -0.001(7) 0.040(7)
C14P 0.097(8) 0.114(8) 0.115(11) 0.009(8) 0.010(8) 0.047(7)
C15P 0.123(9) 0.126(9) 0.125(12) 0.012(8) 0.016(9) 0.042(8)
C16P 0.149(9) 0.145(10) 0.135(12) 0.013(9) 0.020(9) 0.037(8)
N1Q 0.066(6) 0.109(7) 0.108(10) 0.026(6) 0.006(6) 0.065(5)
C1Q 0.092(6) 0.124(7) 0.109(9) 0.030(6) -0.001(6) 0.063(6)
N2Q 0.102(6) 0.129(7) 0.113(9) 0.021(6) 0.010(6) 0.077(6)
C2Q 0.094(7) 0.131(8) 0.113(10) 0.009(8) 0.003(7) 0.073(7)
C3Q 0.080(7) 0.116(8) 0.110(10) 0.007(7) 0.001(6) 0.073(6)
C4Q 0.091(7) 0.119(7) 0.111(10) 0.030(7) -0.003(7) 0.074(6)
N3Q 0.092(7) 0.110(7) 0.121(10) 0.034(7) -0.011(6) 0.077(6)
C5Q 0.111(7) 0.092(7) 0.123(10) 0.036(7) 0.004(7) 0.064(6)
C6Q 0.123(8) 0.091(7) 0.129(10) 0.035(7) 0.014(7) 0.051(7)
C7Q 0.132(9) 0.089(8) 0.133(12) 0.034(7) 0.018(8) 0.052(7)
C8Q 0.136(9) 0.086(8) 0.135(12) 0.037(8) 0.012(9) 0.061(8)
C9Q 0.144(9) 0.095(8) 0.137(13) 0.042(8) -0.001(9) 0.056(8)
C10Q 0.136(9) 0.104(9) 0.139(12) 0.043(8) 0.001(9) 0.068(7)
C11Q 0.128(9) 0.095(8) 0.132(12) 0.038(7) 0.004(8) 0.064(7)
C12Q 0.114(12) 0.116(12) 0.124(17) 0.044(11) 0.003(11) 0.051(10)
C13Q 0.125(8) 0.144(9) 0.121(11) 0.019(8) 0.011(8) 0.076(7)
C14Q 0.143(9) 0.158(10) 0.127(12) 0.024(9) 0.009(9) 0.054(8)
C15Q 0.154(9) 0.167(11) 0.129(13) 0.020(9) 0.018(10) 0.038(9)
C16Q 0.158(10) 0.165(11) 0.132(13) 0.020(9) 0.013(10) 0.033(9)
Fe1 0.0535(12) 0.0512(12) 0.0600(18) -0.0112(11) -0.0033(11) 0.0245(10)
Fe2 0.0556(12) 0.0691(13) 0.0575(19) -0.0119(12) 0.0057(12) 0.0241(11)
Fe3 0.0714(14) 0.0776(14) 0.0408(18) -0.0042(12) -0.0053(12) 0.0318(12)
Fe4 0.0932(18) 0.1090(19) 0.098(3) 0.0428(18) 0.0460(18) 0.0636(15)
Fe5 0.118(2) 0.118(2) 0.054(4) 0.000 0.000 0.0591(12)
Fe6 0.0818(16) 0.0825(16) 0.100(3) 0.0177(15) 0.0049(15) 0.0589(13)

loop_
_atom_type_symbol
_atom_type_description
_atom_type_scat_dispersion_real
_atom_type_scat_dispersion_imag
_atom_type_scat_source
C C 0.0033 0.0016 'International Tables Vol C Tables 4.2.6.8 and 6.1.1.4'
H H 0.0000 0.0000 'International Tables Vol C Tables 4.2.6.8 and 6.1.1.4'
N N 0.0061 0.0033 'International Tables Vol C Tables 4.2.6.8 and 6.1.1.4'
B B 0.0013 0.0007 'International Tables Vol C Tables 4.2.6.8 and 6.1.1.4'
F F 0.0171 0.0103 'International Tables Vol C Tables 4.2.6.8 and 6.1.1.4'
Fe Fe 0.3463 0.8444 'International Tables Vol C Tables 4.2.6.8 and 6.1.1.4'

loop_
_geom_angle_atom_site_label_1
_geom_angle_atom_site_label_2
_geom_angle_atom_site_label_3
_geom_angle
_geom_angle_site_symmetry_1
_geom_angle_site_symmetry_3
C1A N1A C3A 105.2(8) . .
C1A N1A Fe1 112.5(6) . .
C3A N1A Fe1 142.2(7) . .
N1A C1A N2A 112.3(8) . .
N1A C1A C4A 116.0(8) . .
N2A C1A C4A 131.6(10) . .
C2A N2A C1A 104.3(8) . .
C2A N2A C13A 129.2(9) . .
C1A N2A C13A 126.2(10) . .
N2A C2A C3A 110.3(10) . .
N2A C2A H2AA 124.9 . .
C3A C2A H2AA 124.9 . .
C2A C3A N1A 107.9(9) . .
C2A C3A H3AA 126.1 . .
N1A C3A H3AA 126.1 . .
N3A C4A C1A 115.6(9) . .
N3A C4A H4AA 122.2 . .
C1A C4A H4AA 122.2 . .
C4A N3A C5A 118.9(9) . .
C4A N3A Fe1 112.0(6) . .
C5A N3A Fe1 128.6(7) . .
N3A C5A C6A 113.2(9) . .
N3A C5A C12A 114.5(9) . .
C6A C5A C12A 112.4(9) . .
N3A C5A H5AA 105.2 . .
C6A C5A H5AA 105.2 . .
C12A C5A H5AA 105.2 . .
C11A C6A C7A 117.2(11) . .
C11A C6A C5A 121.6(10) . .
C7A C6A C5A 121.3(10) . .
C8A C7A C6A 122.2(12) . .
C8A C7A H7AA 118.9 . .
C6A C7A H7AA 118.9 . .
C7A C8A C9A 120.1(12) . .
C7A C8A H8AA 119.9 . .
C9A C8A H8AA 119.9 . .
C10A C9A C8A 117.6(12) . .
C10A C9A H9AA 121.2 . .
C8A C9A H9AA 121.2 . .
C9A C10A C11A 122.2(13) . .
C9A C10A H10A 118.9 . .
C11A C10A H10A 118.9 . .
C10A C11A C6A 120.6(12) . .
C10A C11A H11A 119.7 . .
C6A C11A H11A 119.7 . .
C5A C12A H12A 109.5 . .
C5A C12A H12B 109.5 . .
H12A C12A H12B 109.5 . .
C5A C12A H12C 109.5 . .
H12A C12A H12C 109.5 . .
H12B C12A H12C 109.5 . .
N2A C13A C14A 114.1(9) . .
N2A C13A H13A 108.7 . .
C14A C13A H13A 108.7 . .
N2A C13A H13B 108.7 . .
C14A C13A H13B 108.7 . .
H13A C13A H13B 107.6 . .
C13A C14A C15A 116.7(10) . .
C13A C14A H14A 108.1 . .
C15A C14A H14A 108.1 . .
C13A C14A H14B 108.1 . .
C15A C14A H14B 108.1 . .
H14A C14A H14B 107.3 . .
C16A C15A C14A 118.7(12) . .
C16A C15A H15A 107.6 . .
C14A C15A H15A 107.6 . .
C16A C15A H16A 107.6 . .
C14A C15A H16A 107.6 . .
H15A C15A H16A 107.1 . .
C15A C16A C16B 121.4(13) . .
C15A C16A H16Z 107.0 . .
C16B C16A H16Z 107.0 . .
C15A C16A H17A 107.0 . .
C16B C16A H17A 107.0 . .
H16Z C16A H17A 106.7 . .
C1B N1B C3B 105.2(8) . .
C1B N1B Fe3 113.7(7) . .
C3B N1B Fe3 140.9(8) . .
C2B C3B N1B 107.9(10) . .
C2B C3B H3BA 126.0 . .
N1B C3B H3BA 126.0 . .
N2B C2B C3B 109.5(10) . .
N2B C2B H2BA 125.2 . .
C3B C2B H2BA 125.2 . .
C1B N2B C2B 105.0(9) . .
C1B N2B C13B 127.6(10) . .
C2B N2B C13B 127.3(10) . .
N2B C1B N1B 112.2(9) . .
N2B C1B C4B 131.7(10) . .
N1B C1B C4B 116.1(8) . .
N3B C4B C1B 117.3(9) . .
N3B C4B H4BA 121.4 . .
C1B C4B H4BA 121.4 . .
C4B N3B C5B 121.0(10) . .
C4B N3B Fe3 109.9(7) . .
C5B N3B Fe3 128.9(8) . .
N3B C5B C6B 111.4(9) . .
N3B C5B C12B 115.6(10) . .
C6B C5B C12B 107.8(9) . .
N3B C5B H5BA 107.2 . .
C6B C5B H5BA 107.2 . .
C12B C5B H5BA 107.2 . .
C11B C6B C7B 115.8(10) . .
C11B C6B C5B 123.6(9) . .
C7B C6B C5B 120.6(9) . .
C8B C7B C6B 122.3(12) . .
C8B C7B H7BA 118.9 . .
C6B C7B H7BA 118.9 . .
C7B C8B C9B 121.1(12) . .
C7B C8B H8BA 119.5 . .
C9B C8B H8BA 119.5 . .
C8B C9B C10B 117.6(12) . .
C8B C9B H9BA 121.2 . .
C10B C9B H9BA 121.2 . .
C11B C10B C9B 120.2(12) . .
C11B C10B H10B 119.9 . .
C9B C10B H10B 119.9 . .
C10B C11B C6B 122.6(11) . .
C10B C11B H11B 118.7 . .
C6B C11B H11B 118.7 . .
C5B C12B H12D 109.5 . .
C5B C12B H12E 109.5 . .
H12D C12B H12E 109.5 . .
C5B C12B H12F 109.5 . .
H12D C12B H12F 109.5 . .
H12E C12B H12F 109.5 . .
N2B C13B C14B 111.7(10) . .
N2B C13B H13C 109.3 . .
C14B C13B H13C 109.3 . .
N2B C13B H13D 109.3 . .
C14B C13B H13D 109.3 . .
H13C C13B H13D 107.9 . .
C13B C14B C15B 115.1(10) . .
C13B C14B H14C 108.5 . .
C15B C14B H14C 108.5 . .
C13B C14B H14D 108.5 . .
C15B C14B H14D 108.5 . .
H14C C14B H14D 107.5 . .
C16B C15B C14B 114.4(10) . .
C16B C15B H15B 108.7 . .
C14B C15B H15B 108.7 . .
C16B C15B H15C 108.7 . .
C14B C15B H15C 108.7 . .
H15B C15B H15C 107.6 . .
C16A C16B C15B 112.6(11) . .
C16A C16B H16B 109.1 . .
C15B C16B H16B 109.1 . .
C16A C16B H16C 109.1 . .
C15B C16B H16C 109.1 . .
H16B C16B H16C 107.8 . .
C3C N1C C1C 107.7(9) . .
C3C N1C Fe3 139.0(8) . .
C1C N1C Fe3 113.2(6) . .
N2C C1C N1C 108.8(8) . .
N2C C1C C4C 134.6(10) . .
N1C C1C C4C 116.3(8) . .
C2C N2C C1C 107.3(8) . .
C2C N2C C13C 128.0(9) . .
C1C N2C C13C 124.4(9) . .
N2C C2C C3C 108.9(9) . .
N2C C2C H2CA 125.5 . .
C3C C2C H2CA 125.5 . .
N1C C3C C2C 107.2(9) . .
N1C C3C H3CA 126.4 . .
C2C C3C H3CA 126.4 . .
N3C C4C C1C 116.4(9) . .
N3C C4C H4CA 121.8 . .
C1C C4C H4CA 121.8 . .
C4C N3C C5C 120.5(10) . .
C4C N3C Fe3 111.6(7) . .
C5C N3C Fe3 127.8(9) . .
N3C C5C C6C 110.7(9) . .
N3C C5C C12C 116.0(10) . .
C6C C5C C12C 110.7(9) . .
N3C C5C H5CA 106.3 . .
C6C C5C H5CA 106.3 . .
C12C C5C H5CA 106.3 . .
C7C C6C C11C 117.1(12) . .
C7C C6C C5C 121.6(10) . .
C11C C6C C5C 121.3(11) . .
C6C C7C C8C 122.3(13) . .
C6C C7C H7CA 118.8 . .
C8C C7C H7CA 118.8 . .
C9C C8C C7C 120.4(14) . .
C9C C8C H8CA 119.8 . .
C7C C8C H8CA 119.8 . .
C8C C9C C10C 118.1(14) . .
C8C C9C H9CA 121.0 . .
C10C C9C H9CA 121.0 . .
C9C C10C C11C 121.5(14) . .
C9C C10C H10C 119.3 . .
C11C C10C H10C 119.3 . .
C6C C11C C10C 120.6(13) . .
C6C C11C H11C 119.7 . .
C10C C11C H11C 119.7 . .
C5C C12C H12G 109.5 . .
C5C C12C H12H 109.5 . .
H12G C12C H12H 109.5 . .
C5C C12C H12I 109.5 . .
H12G C12C H12I 109.5 . .
H12H C12C H12I 109.5 . .
N2C C13C C14C 111.5(9) . .
N2C C13C H13E 109.3 . .
C14C C13C H13E 109.3 . .
N2C C13C H13F 109.3 . .
C14C C13C H13F 109.3 . .
H13E C13C H13F 108.0 . .
C13C C14C C15C 114.3(10) . .
C13C C14C H14E 108.7 . .
C15C C14C H14E 108.7 . .
C13C C14C H14F 108.7 . .
C15C C14C H14F 108.7 . .
H14E C14C H14F 107.6 . .
C16C C15C C14C 114.5(11) . .
C16C C15C H15D 108.6 . .
C14C C15C H15D 108.6 . .
C16C C15C H15E 108.6 . .
C14C C15C H15E 108.6 . .
H15D C15C H15E 107.6 . .
C15C C16C C16D 113.4(11) . .
C15C C16C H16D 108.9 . .
C16D C16C H16D 108.9 . .
C15C C16C H16E 108.9 . .
C16D C16C H16E 108.9 . .
H16D C16C H16E 107.7 . .
C1D N1D C3D 106.9(9) . .
C1D N1D Fe2 112.5(6) . .
C3D N1D Fe2 139.7(7) . .
N2D C1D N1D 110.3(9) . .
N2D C1D C4D 132.6(10) . .
N1D C1D C4D 117.0(8) . .
C1D N2D C2D 105.4(9) . .
C1D N2D C13D 126.6(10) . .
C2D N2D C13D 127.6(10) . .
C3D C2D N2D 111.5(10) . .
C3D C2D H2DA 124.2 . .
N2D C2D H2DA 124.2 . .
C2D C3D N1D 105.5(10) . .
C2D C3D H3DA 127.3 . .
N1D C3D H3DA 127.3 . .
N3D C4D C1D 115.9(8) . .
N3D C4D H4DA 122.0 . .
C1D C4D H4DA 122.0 . .
C4D N3D C5D 119.7(9) . .
C4D N3D Fe2 110.8(7) . .
C5D N3D Fe2 128.9(8) . .
N3D C5D C12D 117.2(9) . .
N3D C5D C6D 110.2(9) . .
C12D C5D C6D 110.2(9) . .
N3D C5D H5DA 106.1 . .
C12D C5D H5DA 106.1 . .
C6D C5D H5DA 106.1 . .
C11D C6D C7D 117.6(11) . .
C11D C6D C5D 120.9(11) . .
C7D C6D C5D 121.5(10) . .
C6D C7D C8D 122.3(12) . .
C6D C7D H7DA 118.9 . .
C8D C7D H7DA 118.9 . .
C9D C8D C7D 118.0(13) . .
C9D C8D H8DA 121.0 . .
C7D C8D H8DA 121.0 . .
C10D C9D C8D 121.7(13) . .
C10D C9D H9DA 119.1 . .
C8D C9D H9DA 119.1 . .
C9D C10D C11D 118.0(13) . .
C9D C10D H10D 121.0 . .
C11D C10D H10D 121.0 . .
C6D C11D C10D 122.3(13) . .
C6D C11D H11D 118.9 . .
C10D C11D H11D 118.9 . .
C5D C12D H12J 109.5 . .
C5D C12D H12K 109.5 . .
H12J C12D H12K 109.5 . .
C5D C12D H12L 109.5 . .
H12J C12D H12L 109.5 . .
H12K C12D H12L 109.5 . .
N2D C13D C14D 110.7(9) . .
N2D C13D H13G 109.5 . .
C14D C13D H13G 109.5 . .
N2D C13D H13H 109.5 . .
C14D C13D H13H 109.5 . .
H13G C13D H13H 108.1 . .
C15D C14D C13D 112.3(10) . .
C15D C14D H14G 109.1 . .
C13D C14D H14G 109.1 . .
C15D C14D H14H 109.1 . .
C13D C14D H14H 109.1 . .
H14G C14D H14H 107.9 . .
C16D C15D C14D 112.8(11) . .
C16D C15D H15F 109.0 . .
C14D C15D H15F 109.0 . .
C16D C15D H15G 109.0 . .
C14D C15D H15G 109.0 . .
H15F C15D H15G 107.8 . .
C15D C16D C16C 112.0(11) . .
C15D C16D H16F 109.2 . .
C16C C16D H16F 109.2 . .
C15D C16D H16G 109.2 . .
C16C C16D H16G 109.2 . .
H16F C16D H16G 107.9 . .
C1E N1E C3E 106.5(8) . .
C1E N1E Fe2 112.4(7) . .
C3E N1E Fe2 141.1(7) . .
N2E C1E N1E 110.3(9) . .
N2E C1E C4E 131.4(10) . .
N1E C1E C4E 118.1(8) . .
C1E N2E C2E 107.4(9) . .
C1E N2E C13E 125.6(10) . .
C2E N2E C13E 126.5(9) . .
N2E C2E C3E 108.1(10) . .
N2E C2E H2EA 126.0 . .
C3E C2E H2EA 126.0 . .
C2E C3E N1E 107.7(9) . .
C2E C3E H3EA 126.1 . .
N1E C3E H3EA 126.1 . .
N3E C4E C1E 116.3(9) . .
N3E C4E H4EA 121.8 . .
C1E C4E H4EA 121.8 . .
C4E N3E C5E 120.7(9) . .
C4E N3E Fe2 111.2(7) . .
C5E N3E Fe2 127.8(8) . .
N3E C5E C6E 111.8(9) . .
N3E C5E C12E 116.1(9) . .
C6E C5E C12E 109.6(9) . .
N3E C5E H5EA 106.2 . .
C6E C5E H5EA 106.2 . .
C12E C5E H5EA 106.2 . .
C11E C6E C7E 117.1(10) . .
C11E C6E C5E 120.9(10) . .
C7E C6E C5E 122.0(9) . .
C8E C7E C6E 120.0(12) . .
C8E C7E H7EA 120.0 . .
C6E C7E H7EA 120.0 . .
C9E C8E C7E 120.6(13) . .
C9E C8E H8EA 119.7 . .
C7E C8E H8EA 119.7 . .
C10E C9E C8E 120.6(13) . .
C10E C9E H9EA 119.7 . .
C8E C9E H9EA 119.7 . .
C11E C10E C9E 118.2(13) . .
C11E C10E H10E 120.9 . .
C9E C10E H10E 120.9 . .
C10E C11E C6E 123.4(13) . .
C10E C11E H11E 118.3 . .
C6E C11E H11E 118.3 . .
C5E C12E H12M 109.5 . .
C5E C12E H12N 109.5 . .
H12M C12E H12N 109.5 . .
C5E C12E H12O 109.5 . .
H12M C12E H12O 109.5 . .
H12N C12E H12O 109.5 . .
N2E C13E C14E 111.4(8) . .
N2E C13E H13I 109.3 . .
C14E C13E H13I 109.3 . .
N2E C13E H13J 109.3 . .
C14E C13E H13J 109.3 . .
H13I C13E H13J 108.0 . .
C15E C14E C13E 113.3(9) . .
C15E C14E H14I 108.9 . .
C13E C14E H14I 108.9 . .
C15E C14E H14J 108.9 . .
C13E C14E H14J 108.9 . .
H14I C14E H14J 107.7 . .
C16E C15E C14E 118.4(11) . .
C16E C15E H15H 107.7 . .
C14E C15E H15H 107.7 . .
C16E C15E H15I 107.7 . .
C14E C15E H15I 107.7 . .
H15H C15E H15I 107.1 . .
C15E C16E C16F 113.9(10) . .
C15E C16E H16H 108.8 . .
C16F C16E H16H 108.8 . .
C15E C16E H16I 108.8 . .
C16F C16E H16I 108.8 . .
H16H C16E H16I 107.7 . .
C1F N1F C3F 107.4(9) . .
C1F N1F Fe1 112.4(6) . .
C3F N1F Fe1 140.0(8) . .
N1F C1F N2F 109.9(9) . .
N1F C1F C4F 116.9(8) . .
N2F C1F C4F 133.1(10) . .
C2F N2F C1F 106.6(10) . .
C2F N2F C13F 126.0(9) . .
C1F N2F C13F 126.9(9) . .
N2F C2F C3F 109.5(10) . .
N2F C2F H2FA 125.2 . .
C3F C2F H2FA 125.2 . .
C2F C3F N1F 106.5(9) . .
C2F C3F H3FA 126.7 . .
N1F C3F H3FA 126.7 . .
N3F C4F C1F 118.1(10) . .
N3F C4F H4FA 121.0 . .
C1F C4F H4FA 121.0 . .
C4F N3F C5F 120.3(10) . .
C4F N3F Fe1 109.1(7) . .
C5F N3F Fe1 130.1(9) . .
N3F C5F C6F 109.9(8) . .
N3F C5F C12F 116.5(9) . .
C6F C5F C12F 110.8(9) . .
N3F C5F H5FA 106.4 . .
C6F C5F H5FA 106.4 . .
C12F C5F H5FA 106.4 . .
C11F C6F C7F 117.6(11) . .
C11F C6F C5F 122.0(10) . .
C7F C6F C5F 120.3(10) . .
C6F C7F C8F 119.5(12) . .
C6F C7F H7FA 120.3 . .
C8F C7F H7FA 120.3 . .
C9F C8F C7F 122.1(13) . .
C9F C8F H8FA 118.9 . .
C7F C8F H8FA 118.9 . .
C10F C9F C8F 118.3(13) . .
C10F C9F H9FA 120.8 . .
C8F C9F H9FA 120.8 . .
C9F C10F C11F 119.9(13) . .
C9F C10F H10F 120.0 . .
C11F C10F H10F 120.0 . .
C6F C11F C10F 122.2(13) . .
C6F C11F H11F 118.9 . .
C10F C11F H11F 118.9 . .
C5F C12F H12P 109.5 . .
C5F C12F H12Q 109.5 . .
H12P C12F H12Q 109.5 . .
C5F C12F H12R 109.5 . .
H12P C12F H12R 109.5 . .
H12Q C12F H12R 109.5 . .
N2F C13F C14F 109.2(9) . .
N2F C13F H13K 109.8 . .
C14F C13F H13K 109.8 . .
N2F C13F H13L 109.8 . .
C14F C13F H13L 109.8 . .
H13K C13F H13L 108.3 . .
C15F C14F C13F 114.6(9) . .
C15F C14F H14K 108.6 . .
C13F C14F H14K 108.6 . .
C15F C14F H14L 108.6 . .
C13F C14F H14L 108.6 . .
H14K C14F H14L 107.6 . .
C14F C15F C16F 115.1(10) . .
C14F C15F H15J 108.5 . .
C16F C15F H15J 108.5 . .
C14F C15F H15K 108.5 . .
C16F C15F H15K 108.5 . .
H15J C15F H15K 107.5 . .
C15F C16F C16E 110.9(10) . .
C15F C16F H16J 109.5 . .
C16E C16F H16J 109.5 . .
C15F C16F H16K 109.5 . .
C16E C16F H16K 109.5 . .
H16J C16F H16K 108.1 . .
C1G N1G C3G 105.9(9) . .
C1G N1G Fe3 114.5(8) . .
C3G N1G Fe3 139.5(8) . .
N1G C1G N2G 110.2(10) . .
N1G C1G C4G 116.1(9) . .
N2G C1G C4G 133.8(11) . .
C2G N2G C1G 107.4(10) . .
C2G N2G C13G 126.4(11) . .
C1G N2G C13G 126.1(11) . .
N2G C2G C3G 108.9(11) . .
N2G C2G H2GA 125.5 . .
C3G C2G H2GA 125.5 . .
C2G C3G N1G 107.5(11) . .
C2G C3G H3GA 126.3 . .
N1G C3G H3GA 126.3 . .
N3G C4G C1G 116.3(9) . .
N3G C4G H4GA 121.9 . .
C1G C4G H4GA 121.9 . .
C4G N3G C5G 120.8(10) . .
C4G N3G Fe3 112.1(7) . .
C5G N3G Fe3 126.7(8) . .
N3G C5G C6G 113.7(9) . .
N3G C5G C12G 113.4(9) . .
C6G C5G C12G 111.7(9) . .
N3G C5G H5GA 105.7 . .
C6G C5G H5GA 105.7 . .
C12G C5G H5GA 105.7 . .
C7G C6G C11G 117.9(11) . .
C7G C6G C5G 120.4(10) . .
C11G C6G C5G 121.6(10) . .
C8G C7G C6G 120.3(12) . .
C8G C7G H7GA 119.9 . .
C6G C7G H7GA 119.9 . .
C7G C8G C9G 121.7(13) . .
C7G C8G H8GA 119.1 . .
C9G C8G H8GA 119.1 . .
C10G C9G C8G 118.2(13) . .
C10G C9G H9GA 120.9 . .
C8G C9G H9GA 120.9 . .
C11G C10G C9G 120.7(13) . .
C11G C10G H10G 119.7 . .
C9G C10G H10G 119.7 . .
C10G C11G C6G 121.1(12) . .
C10G C11G H11G 119.5 . .
C6G C11G H11G 119.4 . .
C5G C12G H12S 109.5 . .
C5G C12G H12T 109.5 . .
H12S C12G H12T 109.5 . .
C5G C12G H12U 109.5 . .
H12S C12G H12U 109.5 . .
H12T C12G H12U 109.5 . .
N2G C13G C14G 110.9(10) . .
N2G C13G H13M 109.4 . .
C14G C13G H13M 109.5 . .
N2G C13G H13N 109.5 . .
C14G C13G H13N 109.5 . .
H13M C13G H13N 108.0 . .
C13G C14G C15G 111.9(13) . .
C13G C14G H14M 109.2 . .
C15G C14G H14M 109.2 . .
C13G C14G H14N 109.2 . .
C15G C14G H14N 109.2 . .
H14M C14G H14N 107.9 . .
C16G C15G C14G 109.3(13) . .
C16G C15G H15L 109.8 . .
C14G C15G H15L 109.8 . .
C16G C15G H15M 109.8 . .
C14G C15G H15M 109.8 . .
H15L C15G H15M 108.3 . .
C16H C16G C15G 112.5(15) . .
C16H C16G H16L 109.1 . .
C15G C16G H16L 109.1 . .
C16H C16G H16M 109.1 . .
C15G C16G H16M 109.1 . .
H16L C16G H16M 107.8 . .
C1H N1H C3H 108.5(11) . .
C1H N1H Fe4 110.7(8) . .
C3H N1H Fe4 140.8(11) . .
N1H C1H N2H 108.5(11) . .
N1H C1H C4H 115.3(10) . .
N2H C1H C4H 136.2(13) . .
C2H N2H C1H 106.8(12) . .
C2H N2H C13H 127.5(11) . .
C1H N2H C13H 125.6(12) . .
N2H C2H C3H 110.1(12) . .
N2H C2H H2HA 125.0 . .
C3H C2H H2HA 125.0 . .
C2H C3H N1H 106.1(12) . .
C2H C3H H3HA 127.0 . .
N1H C3H H3HA 127.0 . .
N3H C4H C1H 116.6(11) . .
N3H C4H H4HA 121.7 . .
C1H C4H H4HA 121.7 . .
C4H N3H C5H 117.2(12) . .
C4H N3H Fe4 111.7(9) . .
C5H N3H Fe4 130.2(11) . .
N3H C5H C6H 110.1(10) . .
N3H C5H C12H 113.5(12) . .
C6H C5H C12H 107.1(12) . .
N3H C5H H5HA 108.7 . .
C6H C5H H5HA 108.7 . .
C12H C5H H5HA 108.7 . .
C11H C6H C7H 121.5(14) . .
C11H C6H C5H 120.5(11) . .
C7H C6H C5H 118.0(12) . .
C6H C7H C8H 119.0(15) . .
C6H C7H H7HA 120.5 . .
C8H C7H H7HA 120.5 . .
C7H C8H C9H 120.7(16) . .
C7H C8H H8HA 119.6 . .
C9H C8H H8HA 119.6 . .
C10H C9H C8H 118.2(16) . .
C10H C9H H9HA 120.9 . .
C8H C9H H9HA 120.9 . .
C9H C10H C11H 121.5(16) . .
C9H C10H H10H 119.2 . .
C11H C10H H10H 119.2 . .
C6H C11H C10H 118.8(15) . .
C6H C11H H11H 120.6 . .
C10H C11H H11H 120.6 . .
C5H C12H H12V 109.5 . .
C5H C12H H12W 109.5 . .
H12V C12H H12W 109.5 . .
C5H C12H H12X 109.5 . .
H12V C12H H12X 109.5 . .
H12W C12H H12X 109.5 . .
N2H C13H C14H 111.2(12) . .
N2H C13H H13O 109.4 . .
C14H C13H H13O 109.4 . .
N2H C13H H13P 109.4 . .
C14H C13H H13P 109.4 . .
H13O C13H H13P 108.0 . .
C13H C14H C15H 114.9(13) . .
C13H C14H H14O 108.6 . .
C15H C14H H14O 108.6 . .
C13H C14H H14P 108.6 . .
C15H C14H H14P 108.6 . .
H14O C14H H14P 107.5 . .
C16H C15H C14H 117.6(17) . .
C16H C15H H15N 107.9 . .
C14H C15H H15N 107.9 . .
C16H C15H H17B 107.9 . .
C14H C15H H17B 107.9 . .
H15N C15H H17B 107.2 . .
C15H C16H C16G 118.2(18) . .
C15H C16H H16N 107.8 . .
C16G C16H H16N 107.8 . .
C15H C16H H16O 107.8 . .
C16G C16H H16O 107.8 . .
H16N C16H H16O 107.1 . .
C1I N1I C3I 108.4(9) . .
C1I N1I Fe1 111.9(7) . .
C3I N1I Fe1 139.7(9) . .
N2I C1I N1I 110.7(9) . .
N2I C1I C4I 133.0(10) . .
N1I C1I C4I 116.3(9) . .
C1I N2I C2I 105.1(9) . .
C1I N2I C13I 127.6(10) . .
C2I N2I C13I 126.5(10) . .
C3I C2I N2I 110.3(10) . .
C3I C2I H2IA 124.9 . .
N2I C2I H2IA 124.9 . .
N1I C3I C2I 105.5(10) . .
N1I C3I H3IA 127.3 . .
C2I C3I H3IA 127.3 . .
N3I C4I C1I 117.0(9) . .
N3I C4I H4IA 121.5 . .
C1I C4I H4IA 121.5 . .
C4I N3I C5I 117.8(8) . .
C4I N3I Fe1 111.9(6) . .
C5I N3I Fe1 130.1(7) . .
N3I C5I C6I 110.0(8) . .
N3I C5I C12I 117.3(9) . .
C6I C5I C12I 112.6(8) . .
N3I C5I H5IA 105.3 . .
C6I C5I H5IA 105.3 . .
C12I C5I H5IA 105.3 . .
C11I C6I C7I 116.2(10) . .
C11I C6I C5I 123.1(10) . .
C7I C6I C5I 120.7(9) . .
C8I C7I C6I 122.0(11) . .
C8I C7I H7IA 119.0 . .
C6I C7I H7IA 119.0 . .
C9I C8I C7I 119.9(12) . .
C9I C8I H8IA 120.0 . .
C7I C8I H8IA 120.0 . .
C8I C9I C10I 119.0(13) . .
C8I C9I H9IA 120.5 . .
C10I C9I H9IA 120.5 . .
C11I C10I C9I 120.5(12) . .
C11I C10I H10I 119.8 . .
C9I C10I H10I 119.8 . .
C10I C11I C6I 122.0(12) . .
C10I C11I H11I 119.0 . .
C6I C11I H11I 119.0 . .
C5I C12I H12Y 109.5 . .
C5I C12I H12Z 109.5 . .
H12Y C12I H12Z 109.5 . .
C5I C12I H13Q 109.5 . .
H12Y C12I H13Q 109.5 . .
H12Z C12I H13Q 109.5 . .
N2I C13I C14I 109.4(9) . .
N2I C13I H13R 109.8 . .
C14I C13I H13R 109.8 . .
N2I C13I H13S 109.8 . .
C14I C13I H13S 109.8 . .
H13R C13I H13S 108.2 . .
C15I C14I C13I 114.1(11) . .
C15I C14I H14Q 108.7 . .
C13I C14I H14Q 108.7 . .
C15I C14I H14R 108.7 . .
C13I C14I H14R 108.7 . .
H14Q C14I H14R 107.6 . .
C14I C15I C16I 116.2(12) . .
C14I C15I H15O 108.2 . .
C16I C15I H15O 108.2 . .
C14I C15I H15P 108.2 . .
C16I C15I H15P 108.2 . .
H15O C15I H15P 107.4 . .
C15I C16I C16J 110.6(12) . .
C15I C16I H16P 109.5 . .
C16J C16I H16P 109.5 . .
C15I C16I H16Q 109.5 . .
C16J C16I H16Q 109.5 . .
H16P C16I H16Q 108.1 . .
C1J N1J C3J 106.5(11) . .
C1J N1J Fe4 112.8(9) . .
C3J N1J Fe4 140.7(10) . .
N2J C1J N1J 109.2(11) . .
N2J C1J C4J 135.3(13) . .
N1J C1J C4J 115.5(10) . .
C2J N2J C1J 107.7(12) . .
C2J N2J C13J 127.2(12) . .
C1J N2J C13J 124.5(12) . .
N2J C2J C3J 109.8(12) . .
N2J C2J H2JA 125.1 . .
C3J C2J H2JA 125.1 . .
C2J C3J N1J 106.8(12) . .
C2J C3J H3JA 126.6 . .
N1J C3J H3JA 126.6 . .
N3J C4J C1J 115.8(11) . .
N3J C4J H4JA 122.1 . .
C1J C4J H4JA 122.1 . .
C4J N3J C5J 121.0(11) . .
C4J N3J Fe4 110.2(8) . .
C5J N3J Fe4 128.5(11) . .
N3J C5J C6J 112.1(10) . .
N3J C5J C12J 116.4(11) . .
C6J C5J C12J 111.8(10) . .
N3J C5J H5JA 105.1 . .
C6J C5J H5JA 105.1 . .
C12J C5J H5JA 105.1 . .
C11J C6J C7J 117.8(14) . .
C11J C6J C5J 121.5(12) . .
C7J C6J C5J 120.5(11) . .
C8J C7J C6J 121.8(15) . .
C8J C7J H7JA 119.1 . .
C6J C7J H7JA 119.1 . .
C7J C8J C9J 119.6(16) . .
C7J C8J H8JA 120.2 . .
C9J C8J H8JA 120.2 . .
C8J C9J C10J 118.5(16) . .
C8J C9J H9JA 120.7 . .
C10J C9J H9JA 120.7 . .
C11J C10J C9J 120.8(16) . .
C11J C10J H10J 119.6 . .
C9J C10J H10J 119.6 . .
C10J C11J C6J 119.3(15) . .
C10J C11J H11J 120.4 . .
C6J C11J H11J 120.4 . .
C5J C12J H13T 109.5 . .
C5J C12J H13U 109.5 . .
H13T C12J H13U 109.5 . .
C5J C12J H13V 109.5 . .
H13T C12J H13V 109.5 . .
H13U C12J H13V 109.5 . .
N2J C13J C14J 113.6(12) . .
N2J C13J H13W 108.8 . .
C14J C13J H13W 108.8 . .
N2J C13J H13X 108.8 . .
C14J C13J H13X 108.8 . .
H13W C13J H13X 107.7 . .
C13J C14J C15J 116.2(13) . .
C13J C14J H14S 108.2 . .
C15J C14J H14S 108.2 . .
C13J C14J H14T 108.2 . .
C15J C14J H14T 108.2 . .
H14S C14J H14T 107.4 . .
C16J C15J C14J 114.7(13) . .
C16J C15J H15Q 108.6 . .
C14J C15J H15Q 108.6 . .
C16J C15J H15R 108.6 . .
C14J C15J H15R 108.6 . .
H15Q C15J H15R 107.6 . .
C15J C16J C16I 114.1(13) . .
C15J C16J H16R 108.7 . .
C16I C16J H16R 108.7 . .
C15J C16J H16S 108.7 . .
C16I C16J H16S 108.7 . .
H16R C16J H16S 107.6 . .
C1K N1K C3K 107.6(9) . .
C1K N1K Fe2 114.4(7) . .
C3K N1K Fe2 137.9(8) . .
N2K C1K N1K 109.5(9) . .
N2K C1K C4K 135.1(11) . .
N1K C1K C4K 115.2(9) . .
C1K N2K C2K 106.2(9) . .
C1K N2K C13K 126.7(11) . .
C2K N2K C13K 127.0(10) . .
N2K C2K C3K 110.2(11) . .
N2K C2K H2KA 124.9 . .
C3K C2K H2KA 124.9 . .
C2K C3K N1K 106.4(10) . .
C2K C3K H3KA 126.8 . .
N1K C3K H3KA 126.8 . .
N3K C4K C1K 117.7(10) . .
N3K C4K H4KA 121.2 . .
C1K C4K H4KA 121.2 . .
C4K N3K C5K 120.4(10) . .
C4K N3K Fe2 110.6(7) . .
C5K N3K Fe2 128.3(9) . .
N3K C5K C6K 111.4(10) . .
N3K C5K C12K 113.5(10) . .
C6K C5K C12K 109.0(9) . .
N3K C5K H5KA 107.6 . .
C6K C5K H5KA 107.6 . .
C12K C5K H5KA 107.6 . .
C11K C6K C7K 116.5(12) . .
C11K C6K C5K 121.9(11) . .
C7K C6K C5K 121.7(10) . .
C8K C7K C6K 121.5(13) . .
C8K C7K H7KA 119.2 . .
C6K C7K H7KA 119.2 . .
C7K C8K C9K 120.6(14) . .
C7K C8K H8KA 119.7 . .
C9K C8K H8KA 119.7 . .
C8K C9K C10K 118.4(14) . .
C8K C9K H9KA 120.8 . .
C10K C9K H9KA 120.8 . .
C11K C10K C9K 119.8(14) . .
C11K C10K H10K 120.1 . .
C9K C10K H10K 120.1 . .
C10K C11K C6K 122.7(13) . .
C10K C11K H11K 118.6 . .
C6K C11K H11K 118.6 . .
C5K C12K H13Y 109.5 . .
C5K C12K H13Z 109.5 . .
H13Y C12K H13Z 109.5 . .
C5K C12K H14U 109.5 . .
H13Y C12K H14U 109.5 . .
H13Z C12K H14U 109.5 . .
N2K C13K C14K 112.0(12) . .
N2K C13K H14V 109.2 . .
C14K C13K H14V 109.2 . .
N2K C13K H14W 109.2 . .
C14K C13K H14W 109.2 . .
H14V C13K H14W 107.9 . .
C15K C14K C13K 117.2(12) . .
C15K C14K H14X 108.0 . .
C13K C14K H14X 108.0 . .
C15K C14K H14Y 108.0 . .
C13K C14K H14Y 108.0 . .
H14X C14K H14Y 107.2 . .
C14K C15K C16K 116.8(15) . .
C14K C15K H15S 108.1 . .
C16K C15K H15S 108.1 . .
C14K C15K H15T 108.1 . .
C16K C15K H15T 108.1 . .
H15S C15K H15T 107.3 . .
C15K C16K C16L 116.7(15) . .
C15K C16K H16T 108.1 . .
C16L C16K H16T 108.1 . .
C15K C16K H16U 108.1 . .
C16L C16K H16U 108.1 . .
H16T C16K H16U 107.3 . .
C1L N1L C3L 106.0(10) . .
C1L N1L Fe4 114.2(8) . .
C3L N1L Fe4 139.8(9) . .
N1L C1L N2L 111.1(10) . .
N1L C1L C4L 115.9(9) . .
N2L C1L C4L 133.0(11) . .
C2L N2L C1L 105.7(10) . .
C2L N2L C13L 128.7(11) . .
C1L N2L C13L 124.6(11) . .
N2L C2L C3L 109.6(11) . .
N2L C2L H2LA 125.2 . .
C3L C2L H2LA 125.2 . .
C2L C3L N1L 107.4(11) . .
C2L C3L H3LA 126.3 . .
N1L C3L H3LA 126.3 . .
N3L C4L C1L 116.3(10) . .
N3L C4L H4LA 121.9 . .
C1L C4L H4LA 121.9 . .
C4L N3L C5L 119.2(11) . .
C4L N3L Fe4 112.2(8) . .
C5L N3L Fe4 128.2(10) . .
N3L C5L C6L 108.2(10) . .
N3L C5L C12L 113.6(10) . .
C6L C5L C12L 109.7(12) . .
N3L C5L H5LA 108.4 . .
C6L C5L H5LA 108.4 . .
C12L C5L H5LA 108.4 . .
C7L C6L C11L 118.1(14) . .
C7L C6L C5L 121.4(11) . .
C11L C6L C5L 120.4(11) . .
C6L C7L C8L 122.7(15) . .
C6L C7L H7LA 118.6 . .
C8L C7L H7LA 118.6 . .
C9L C8L C7L 118.6(16) . .
C9L C8L H8LA 120.7 . .
C7L C8L H8LA 120.7 . .
C8L C9L C10L 119.0(15) . .
C8L C9L H9LA 120.5 . .
C10L C9L H9LA 120.5 . .
C9L C10L C11L 121.7(16) . .
C9L C10L H10L 119.1 . .
C11L C10L H10L 119.1 . .
C10L C11L C6L 118.7(14) . .
C10L C11L H11L 120.7 . .
C6L C11L H11L 120.7 . .
C5L C12L H14Z 109.5 . .
C5L C12L H15U 109.5 . .
H14Z C12L H15U 109.5 . .
C5L C12L H15V 109.5 . .
H14Z C12L H15V 109.5 . .
H15U C12L H15V 109.5 . .
N2L C13L C14L 108.3(11) . .
N2L C13L H15W 110.0 . .
C14L C13L H15W 110.0 . .
N2L C13L H15X 110.0 . .
C14L C13L H15X 110.0 . .
H15W C13L H15X 108.4 . .
C15L C14L C13L 113.3(12) . .
C15L C14L H15Y 108.9 . .
C13L C14L H15Y 108.9 . .
C15L C14L H15Z 108.9 . .
C13L C14L H15Z 108.9 . .
H15Y C14L H15Z 107.7 . .
C14L C15L C16L 112.6(13) . .
C14L C15L H16V 109.1 . .
C16L C15L H16V 109.1 . .
C14L C15L H16W 109.1 . .
C16L C15L H16W 109.1 . .
H16V C15L H16W 107.8 . .
C16K C16L C15L 113.6(13) . .
C16K C16L H16X 108.8 . .
C15L C16L H16X 108.8 . .
C16K C16L H16Y 108.8 . .
C15L C16L H16Y 108.8 . .
H16X C16L H16Y 107.7 . .
C1M N1M C3M 106.4(10) . .
C1M N1M Fe5 114.9(9) . .
C3M N1M Fe5 138.7(9) . .
N2M C1M N1M 111.1(10) . .
N2M C1M C4M 132.7(12) . .
N1M C1M C4M 116.1(9) . .
C2M N2M C1M 106.2(10) . .
C2M N2M C13M 126.4(11) . .
C1M N2M C13M 126.5(11) . .
N2M C2M C3M 109.7(11) . .
N2M C2M H2MA 125.2 . .
C3M C2M H2MA 125.2 . .
N1M C3M C2M 106.4(10) . .
N1M C3M H3MA 126.8 . .
C2M C3M H3MA 126.8 . .
N3M C4M C1M 116.9(11) . .
N3M C4M H4MA 121.6 . .
C1M C4M H4MA 121.6 . .
C4M N3M C5M 121.5(12) . .
C4M N3M Fe5 110.6(8) . .
C5M N3M Fe5 127.1(11) . .
N3M C5M C6M 114.6(11) . .
N3M C5M C12M 118.7(11) . .
C6M C5M C12M 114.9(11) . .
N3M C5M H5MA 101.6 . .
C6M C5M H5MA 101.6 . .
C12M C5M H5MA 101.6 . .
C7M C6M C11M 115.2(13) . .
C7M C6M C5M 122.6(11) . .
C11M C6M C5M 122.2(12) . .
C6M C7M C8M 121.7(14) . .
C6M C7M H7MA 119.1 . .
C8M C7M H7MA 119.1 . .
C9M C8M C7M 122.4(15) . .
C9M C8M H8MA 118.8 . .
C7M C8M H8MA 118.8 . .
C8M C9M C10M 115.9(15) . .
C8M C9M H9MA 122.1 . .
C10M C9M H9MA 122.1 . .
C11M C10M C9M 122.4(16) . .
C11M C10M H10M 118.8 . .
C9M C10M H10M 118.8 . .
C10M C11M C6M 122.3(15) . .
C10M C11M H11M 118.8 . .
C6M C11M H11M 118.8 . .
C5M C12M H17C 109.5 . .
C5M C12M H17D 109.5 . .
H17C C12M H17D 109.5 . .
C5M C12M H17E 109.5 . .
H17C C12M H17E 109.5 . .
H17D C12M H17E 109.5 . .
N2M C13M C14M 108.7(10) . .
N2M C13M H17F 109.9 . .
C14M C13M H17F 109.9 . .
N2M C13M H17G 109.9 . .
C14M C13M H17G 109.9 . .
H17F C13M H17G 108.3 . .
C15M C14M C13M 113.2(12) . .
C15M C14M H17H 108.9 . .
C13M C14M H17H 108.9 . .
C15M C14M H17I 108.9 . .
C13M C14M H17I 108.9 . .
H17H C14M H17I 107.7 . .
C14M C15M C16M 114.9(13) . .
C14M C15M H17J 108.5 . .
C16M C15M H17J 108.5 . .
C14M C15M H17K 108.5 . .
C16M C15M H17K 108.5 . .
H17J C15M H17K 107.5 . .
C16N C16M C15M 116.1(13) . .
C16N C16M H17L 108.3 . .
C15M C16M H17L 108.3 . .
C16N C16M H17M 108.3 . .
C15M C16M H17M 108.3 . .
H17L C16M H17M 107.4 . .
C1N N1N C3N 108.2(10) . .
C1N N1N Fe6 112.9(7) . .
C3N N1N Fe6 138.9(9) . .
N1N C1N N2N 109.6(9) . .
N1N C1N C4N 117.4(9) . .
N2N C1N C4N 133.0(11) . .
C2N N2N C1N 107.0(10) . .
C2N N2N C13N 126.6(10) . .
C1N N2N C13N 125.9(9) . .
N2N C2N C3N 109.2(10) . .
N2N C2N H2NA 125.4 . .
C3N C2N H2NA 125.4 . .
N1N C3N C2N 105.8(10) . .
N1N C3N H3NA 127.1 . .
C2N C3N H3NA 127.1 . .
N3N C4N C1N 113.4(9) . .
N3N C4N H4NA 123.3 . .
C1N C4N H4NA 123.3 . .
C4N N3N C5N 117.8(10) . .
C4N N3N Fe6 114.0(7) . .
C5N N3N Fe6 127.7(9) . .
N3N C5N C6N 111.8(9) . .
N3N C5N C12N 114.9(9) . .
C6N C5N C12N 113.1(10) . .
N3N C5N H5NA 105.3 . .
C6N C5N H5NA 105.3 . .
C12N C5N H5NA 105.3 . .
C7N C6N C11N 115.5(11) . .
C7N C6N C5N 122.7(11) . .
C11N C6N C5N 121.9(10) . .
C6N C7N C8N 123.4(13) . .
C6N C7N H7NA 118.3 . .
C8N C7N H7NA 118.3 . .
C9N C8N C7N 120.2(13) . .
C9N C8N H8NA 119.9 . .
C7N C8N H8NA 119.9 . .
C10N C9N C8N 117.3(13) . .
C10N C9N H9NA 121.3 . .
C8N C9N H9NA 121.3 . .
C9N C10N C11N 121.8(14) . .
C9N C10N H10N 119.1 . .
C11N C10N H10N 119.1 . .
C10N C11N C6N 121.7(13) . .
C10N C11N H11N 119.2 . .
C6N C11N H11N 119.2 . .
C5N C12N H17N 109.5 . .
C5N C12N H17O 109.5 . .
H17N C12N H17O 109.5 . .
C5N C12N H17P 109.5 . .
H17N C12N H17P 109.5 . .
H17O C12N H17P 109.5 . .
N2N C13N C14N 109.8(9) . .
N2N C13N H17Q 109.7 . .
C14N C13N H17Q 109.7 . .
N2N C13N H17R 109.7 . .
C14N C13N H17R 109.7 . .
H17Q C13N H17R 108.2 . .
C13N C14N C15N 113.0(11) . .
C13N C14N H17S 109.0 . .
C15N C14N H17S 109.0 . .
C13N C14N H17T 109.0 . .
C15N C14N H17T 109.0 . .
H17S C14N H17T 107.8 . .
C16N C15N C14N 113.5(12) . .
C16N C15N H17U 108.9 . .
C14N C15N H17U 108.9 . .
C16N C15N H17V 108.9 . .
C14N C15N H17V 108.9 . .
H17U C15N H17V 107.7 . .
C16M C16N C15N 117.5(13) . .
C16M C16N H17W 107.9 . .
C15N C16N H17W 107.9 . .
C16M C16N H17X 107.9 . .
C15N C16N H17X 107.9 . .
H17W C16N H17X 107.2 . .
C1P N1P C3P 104.9(9) . .
C1P N1P Fe6 113.5(7) . 3_565
C3P N1P Fe6 141.5(9) . 3_565
N2P C1P N1P 111.8(10) . .
N2P C1P C4P 132.1(11) . .
N1P C1P C4P 115.8(9) . .
C1P N2P C2P 106.1(10) . .
C1P N2P C13P 126.8(11) . .
C2P N2P C13P 127.1(10) . .
N2P C2P C3P 108.5(11) . .
N2P C2P H2PA 125.7 . .
C3P C2P H2PA 125.7 . .
N1P C3P C2P 108.6(11) . .
N1P C3P H3PA 125.7 . .
C2P C3P H3PA 125.7 . .
N3P C4P C1P 117.9(10) . .
N3P C4P H4PA 121.1 . .
C1P C4P H4PA 121.1 . .
C4P N3P C5P 120.7(10) . .
C4P N3P Fe6 109.1(7) . 3_565
C5P N3P Fe6 130.2(9) . 3_565
N3P C5P C12P 119.4(10) . .
N3P C5P C6P 110.2(9) . .
C12P C5P C6P 110.3(9) . .
N3P C5P H5PA 105.2 . .
C12P C5P H5PA 105.2 . .
C6P C5P H5PA 105.2 . .
C7P C6P C11P 118.5(12) . .
C7P C6P C5P 121.0(11) . .
C11P C6P C5P 120.5(10) . .
C8P C7P C6P 122.3(13) . .
C8P C7P H7PA 118.9 . .
C6P C7P H7PA 118.9 . .
C7P C8P C9P 119.4(14) . .
C7P C8P H8PA 120.3 . .
C9P C8P H8PA 120.3 . .
C8P C9P C10P 120.8(15) . .
C8P C9P H9PA 119.6 . .
C10P C9P H9PA 119.6 . .
C9P C10P C11P 118.4(14) . .
C9P C10P H10O 120.8 . .
C11P C10P H10O 120.8 . .
C6P C11P C10P 120.4(13) . .
C6P C11P H11O 119.8 . .
C10P C11P H11O 119.8 . .
C5P C12P H17Y 109.5 . .
C5P C12P H17Z 109.5 . .
H17Y C12P H17Z 109.5 . .
C5P C12P H18A 109.5 . .
H17Y C12P H18A 109.5 . .
H17Z C12P H18A 109.5 . .
N2P C13P C14P 112.1(10) . .
N2P C13P H18B 109.2 . .
C14P C13P H18B 109.2 . .
N2P C13P H18C 109.2 . .
C14P C13P H18C 109.2 . .
H18B C13P H18C 107.9 . .
C15P C14P C13P 115.1(11) . .
C15P C14P H18D 108.5 . .
C13P C14P H18D 108.5 . .
C15P C14P H18E 108.5 . .
C13P C14P H18E 108.5 . .
H18D C14P H18E 107.5 . .
C16P C15P C14P 116.5(12) . .
C16P C15P H18F 108.2 . .
C14P C15P H18F 108.2 . .
C16P C15P H18G 108.2 . .
C14P C15P H18G 108.2 . .
H18F C15P H18G 107.3 . .
C16Q C16P C15P 120.2(14) . .
C16Q C16P H18H 107.3 . .
C15P C16P H18H 107.3 . .
C16Q C16P H18R 107.3 . .
C15P C16P H18R 107.3 . .
H18H C16P H18R 106.9 . .
C1Q N1Q C3Q 108.2(10) . .
C1Q N1Q Fe6 113.1(7) . .
C3Q N1Q Fe6 138.6(9) . .
N1Q C1Q N2Q 108.1(10) . .
N1Q C1Q C4Q 115.7(9) . .
N2Q C1Q C4Q 136.2(12) . .
C2Q N2Q C1Q 107.5(11) . .
C2Q N2Q C13Q 127.9(11) . .
C1Q N2Q C13Q 124.5(11) . .
N2Q C2Q C3Q 109.6(11) . .
N2Q C2Q H2QA 125.2 . .
C3Q C2Q H2QA 125.2 . .
C2Q C3Q N1Q 106.5(11) . .
C2Q C3Q H3QA 126.7 . .
N1Q C3Q H3QA 126.7 . .
N3Q C4Q C1Q 115.5(10) . .
N3Q C4Q H4QA 122.3 . .
C1Q C4Q H4QA 122.3 . .
C4Q N3Q C5Q 118.2(10) . .
C4Q N3Q Fe6 114.4(7) . .
C5Q N3Q Fe6 127.2(9) . .
N3Q C5Q C6Q 110.4(9) . .
N3Q C5Q C12Q 114.1(10) . .
C6Q C5Q C12Q 108.9(9) . .
N3Q C5Q H5QA 107.8 . .
C6Q C5Q H5QA 107.8 . .
C12Q C5Q H5QA 107.8 . .
C7Q C6Q C11Q 116.6(12) . .
C7Q C6Q C5Q 121.0(11) . .
C11Q C6Q C5Q 122.4(11) . .
C6Q C7Q C8Q 122.2(14) . .
C6Q C7Q H7QA 118.9 . .
C8Q C7Q H7QA 118.9 . .
C9Q C8Q C7Q 120.5(14) . .
C9Q C8Q H8QA 119.7 . .
C7Q C8Q H8QA 119.7 . .
C8Q C9Q C10Q 117.5(14) . .
C8Q C9Q H9QA 121.2 . .
C10Q C9Q H9QA 121.2 . .
C9Q C10Q C11Q 122.3(15) . .
C9Q C10Q H10P 118.9 . .
C11Q C10Q H10P 118.9 . .
C6Q C11Q C10Q 120.7(14) . .
C6Q C11Q H11P 119.7 . .
C10Q C11Q H11P 119.7 . .
C5Q C12Q H18I 109.5 . .
C5Q C12Q H18J 109.5 . .
H18I C12Q H18J 109.5 . .
C5Q C12Q H18K 109.5 . .
H18I C12Q H18K 109.5 . .
H18J C12Q H18K 109.5 . .
N2Q C13Q C14Q 110.1(11) . .
N2Q C13Q H18L 109.6 . .
C14Q C13Q H18L 109.6 . .
N2Q C13Q H18M 109.6 . .
C14Q C13Q H18M 109.6 . .
H18L C13Q H18M 108.2 . .
C15Q C14Q C13Q 112.8(12) . .
C15Q C14Q H18N 109.0 . .
C13Q C14Q H18N 109.0 . .
C15Q C14Q H18O 109.0 . .
C13Q C14Q H18O 109.0 . .
H18N C14Q H18O 107.8 . .
C16Q C15Q C14Q 118.5(15) . .
C16Q C15Q H18P 107.7 . .
C14Q C15Q H18P 107.7 . .
C16Q C15Q H18Q 107.7 . .
C14Q C15Q H18Q 107.7 . .
H18P C15Q H18Q 107.1 . .
C15Q C16Q C16P 121.5(15) . .
C15Q C16Q H18S 106.9 . .
C16P C16Q H18S 106.9 . .
C15Q C16Q H18T 107.0 . .
C16P C16Q H18T 106.9 . .
H18S C16Q H18T 106.7 . .
N1A Fe1 N1I 92.7(5) . .
N1A Fe1 N1F 91.0(4) . .
N1I Fe1 N1F 89.2(4) . .
N1A Fe1 N3A 83.7(4) . .
N1I Fe1 N3A 93.7(5) . .
N1F Fe1 N3A 174.1(4) . .
N1A Fe1 N3I 175.4(5) . .
N1I Fe1 N3I 82.7(4) . .
N1F Fe1 N3I 90.0(4) . .
N3A Fe1 N3I 95.5(4) . .
N1A Fe1 N3F 91.0(4) . .
N1I Fe1 N3F 171.7(4) . .
N1F Fe1 N3F 83.3(5) . .
N3A Fe1 N3F 94.1(5) . .
N3I Fe1 N3F 93.6(4) . .
N1D Fe2 N1K 90.5(4) . .
N1D Fe2 N1E 94.0(5) . .
N1K Fe2 N1E 92.0(4) . .
N1D Fe2 N3D 83.7(4) . .
N1K Fe2 N3D 173.5(4) . .
N1E Fe2 N3D 91.5(4) . .
N1D Fe2 N3K 90.1(5) . .
N1K Fe2 N3K 82.0(5) . .
N1E Fe2 N3K 172.8(4) . .
N3D Fe2 N3K 94.8(5) . .
N1D Fe2 N3E 175.0(4) . .
N1K Fe2 N3E 92.4(4) . .
N1E Fe2 N3E 81.9(4) . .
N3D Fe2 N3E 93.5(4) . .
N3K Fe2 N3E 94.3(5) . .
N1B Fe3 N1C 92.3(4) . .
N1B Fe3 N1G 94.1(4) . .
N1C Fe3 N1G 94.2(5) . .
N1B Fe3 N3C 173.0(4) . .
N1C Fe3 N3C 82.2(4) . .
N1G Fe3 N3C 90.7(4) . .
N1B Fe3 N3G 92.5(4) . .
N1C Fe3 N3G 173.5(4) . .
N1G Fe3 N3G 81.0(5) . .
N3C Fe3 N3G 93.3(4) . .
N1B Fe3 N3B 82.9(4) . .
N1C Fe3 N3B 90.0(4) . .
N1G Fe3 N3B 174.9(5) . .
N3C Fe3 N3B 92.8(5) . .
N3G Fe3 N3B 95.0(4) . .
N1J Fe4 N3H 174.6(7) . .
N1J Fe4 N1H 89.5(6) . .
N3H Fe4 N1H 85.3(7) . .
N1J Fe4 N1L 88.5(7) . .
N3H Fe4 N1L 93.1(7) . .
N1H Fe4 N1L 92.8(5) . .
N1J Fe4 N3J 84.5(6) . .
N3H Fe4 N3J 94.1(6) . .
N1H Fe4 N3J 90.2(6) . .
N1L Fe4 N3J 172.3(7) . .
N1J Fe4 N3L 93.5(7) . .
N3H Fe4 N3L 91.9(7) . .
N1H Fe4 N3L 173.4(6) . .
N1L Fe4 N3L 81.3(5) . .
N3J Fe4 N3L 96.0(6) . .
N1M Fe5 N1M 91.3(6) 3_565 .
N1M Fe5 N1M 91.3(6) 3_565 2_665
N1M Fe5 N1M 91.3(6) . 2_665
N1M Fe5 N3M 81.4(6) 3_565 3_565
N1M Fe5 N3M 171.2(5) . 3_565
N1M Fe5 N3M 93.8(5) 2_665 3_565
N1M Fe5 N3M 171.2(5) 3_565 2_665
N1M Fe5 N3M 93.8(5) . 2_665
N1M Fe5 N3M 81.4(6) 2_665 2_665
N3M Fe5 N3M 94.0(6) 3_565 2_665
N1M Fe5 N3M 93.8(5) 3_565 .
N1M Fe5 N3M 81.4(6) . .
N1M Fe5 N3M 171.2(5) 2_665 .
N3M Fe5 N3M 94.0(6) 3_565 .
N3M Fe5 N3M 94.0(6) 2_665 .
N1P Fe6 N1N 91.0(5) 2_665 .
N1P Fe6 N3N 92.0(5) 2_665 .
N1N Fe6 N3N 82.3(5) . .
N1P Fe6 N3Q 172.4(5) 2_665 .
N1N Fe6 N3Q 91.2(5) . .
N3N Fe6 N3Q 95.5(5) . .
N1P Fe6 N1Q 91.4(5) 2_665 .
N1N Fe6 N1Q 94.3(5) . .
N3N Fe6 N1Q 175.2(5) . .
N3Q Fe6 N1Q 81.2(5) . .
N1P Fe6 N3P 83.4(5) 2_665 2_665
N1N Fe6 N3P 173.8(5) . 2_665
N3N Fe6 N3P 95.1(5) . 2_665
N3Q Fe6 N3P 94.6(5) . 2_665
N1Q Fe6 N3P 88.7(5) . 2_665
F2A B1A F3A 110.7(10) . .
F2A B1A F4A 109.7(10) . .
F3A B1A F4A 109.2(10) . .
F2A B1A F1A 111.3(10) . .
F3A B1A F1A 108.2(10) . .
F4A B1A F1A 107.7(9) . .
F3B B1B F4B 107.3(11) . .
F3B B1B F2B 109.2(11) . .
F4B B1B F2B 110.4(11) . .
F3B B1B F1B 111.9(12) . .
F4B B1B F1B 108.2(11) . .
F2B B1B F1B 109.8(11) . .
F4C B1C F2C 111.9(11) . .
F4C B1C F3C 109.7(10) . .
F2C B1C F3C 106.9(10) . .
F4C B1C F1C 110.8(10) . .
F2C B1C F1C 109.8(10) . .
F3C B1C F1C 107.6(10) . .
F4D B1D F1D 109.6(11) . .
F4D B1D F2D 109.9(11) . .
F1D B1D F2D 108.5(11) . .
F4D B1D F3D 109.1(11) . .
F1D B1D F3D 110.8(11) . .
F2D B1D F3D 108.9(11) . .
F4E B1E F2E 110.0(12) . .
F4E B1E F3E 109.4(12) . .
F2E B1E F3E 107.7(11) . .
F4E B1E F1E 108.8(12) . .
F2E B1E F1E 110.2(12) . .
F3E B1E F1E 110.7(12) . .
F2G B1G F3G 111.1(12) . .
F2G B1G F4G 110.2(12) . .
F3G B1G F4G 111.2(12) . .
F2G B1G F1G 111.5(12) . .
F3G B1G F1G 107.2(11) . .
F4G B1G F1G 105.6(11) . .
F2F B1F F3F 111.5(12) . .
F2F B1F F4F 109.8(11) . .
F3F B1F F4F 108.8(11) . .
F2F B1F F1F 107.6(11) . .
F3F B1F F1F 107.9(11) . .
F4F B1F F1F 111.2(12) . .
F4H B1H F2H 111.9(12) . .
F4H B1H F1H 107.6(11) . .
F2H B1H F1H 109.7(12) . .
F4H B1H F3H 109.8(12) . .
F2H B1H F3H 108.1(11) . .
F1H B1H F3H 109.7(12) . .
F2I B1I F1I 109.1(10) . 3_565
F2I B1I F1I 109.1(10) . .
F1I B1I F1I 109.8(10) 3_565 .
F2I B1I F1I 109.1(10) . 2_665
F1I B1I F1I 109.8(10) 3_565 2_665
F1I B1I F1I 109.8(10) . 2_665

loop_
_geom_bond_atom_site_label_1
_geom_bond_atom_site_label_2
_geom_bond_distance
_geom_bond_site_symmetry_2
N1A C1A 1.370(11) .
N1A C3A 1.390(11) .
N1A Fe1 1.931(9) .
C1A N2A 1.380(10) .
C1A C4A 1.407(12) .
N2A C2A 1.371(11) .
N2A C13A 1.446(11) .
C2A C3A 1.381(11) .
C2A H2AA 0.9500 .
C3A H3AA 0.9500 .
C4A N3A 1.362(11) .
C4A H4AA 0.9500 .
N3A C5A 1.430(10) .
N3A Fe1 1.965(10) .
C5A C6A 1.473(13) .
C5A C12A 1.550(12) .
C5A H5AA 1.0000 .
C6A C11A 1.369(11) .
C6A C7A 1.374(11) .
C7A C8A 1.370(12) .
C7A H7AA 0.9500 .
C8A C9A 1.377(12) .
C8A H8AA 0.9500 .
C9A C10A 1.360(12) .
C9A H9AA 0.9500 .
C10A C11A 1.368(12) .
C10A H10A 0.9500 .
C11A H11A 0.9500 .
C12A H12A 0.9800 .
C12A H12B 0.9800 .
C12A H12C 0.9800 .
C13A C14A 1.493(13) .
C13A H13A 0.9900 .
C13A H13B 0.9900 .
C14A C15A 1.516(13) .
C14A H14A 0.9900 .
C14A H14B 0.9900 .
C15A C16A 1.437(15) .
C15A H15A 0.9900 .
C15A H16A 0.9900 .
C16A C16B 1.505(12) .
C16A H16Z 0.9900 .
C16A H17A 0.9900 .
N1B C1B 1.366(11) .
N1B C3B 1.386(11) .
N1B Fe3 1.932(10) .
C3B C2B 1.379(11) .
C3B H3BA 0.9500 .
C2B N2B 1.372(11) .
C2B H2BA 0.9500 .
N2B C1B 1.364(10) .
N2B C13B 1.443(12) .
C1B C4B 1.415(12) .
C4B N3B 1.350(11) .
C4B H4BA 0.9500 .
N3B C5B 1.429(10) .
N3B Fe3 2.047(11) .
C5B C6B 1.499(13) .
C5B C12B 1.538(13) .
C5B H5BA 1.0000 .
C6B C11B 1.370(11) .
C6B C7B 1.377(11) .
C7B C8B 1.354(12) .
C7B H7BA 0.9500 .
C8B C9B 1.371(12) .
C8B H8BA 0.9500 .
C9B C10B 1.372(11) .
C9B H9BA 0.9500 .
C10B C11B 1.364(11) .
C10B H10B 0.9500 .
C11B H11B 0.9500 .
C12B H12D 0.9800 .
C12B H12E 0.9800 .
C12B H12F 0.9800 .
C13B C14B 1.500(12) .
C13B H13C 0.9900 .
C13B H13D 0.9900 .
C14B C15B 1.513(12) .
C14B H14C 0.9900 .
C14B H14D 0.9900 .
C15B C16B 1.508(13) .
C15B H15B 0.9900 .
C15B H15C 0.9900 .
C16B H16B 0.9900 .
C16B H16C 0.9900 .
N1C C3C 1.371(11) .
N1C C1C 1.378(10) .
N1C Fe3 1.952(10) .
C1C N2C 1.366(11) .
C1C C4C 1.405(12) .
N2C C2C 1.365(11) .
N2C C13C 1.450(11) .
C2C C3C 1.383(11) .
C2C H2CA 0.9500 .
C3C H3CA 0.9500 .
C4C N3C 1.352(12) .
C4C H4CA 0.9500 .
N3C C5C 1.449(10) .
N3C Fe3 2.028(11) .
C5C C6C 1.498(14) .
C5C C12C 1.521(13) .
C5C H5CA 1.0000 .
C6C C7C 1.361(12) .
C6C C11C 1.366(12) .
C7C C8C 1.371(12) .
C7C H7CA 0.9500 .
C8C C9C 1.349(12) .
C8C H8CA 0.9500 .
C9C C10C 1.365(12) .
C9C H9CA 0.9500 .
C10C C11C 1.374(12) .
C10C H10C 0.9500 .
C11C H11C 0.9500 .
C12C H12G 0.9800 .
C12C H12H 0.9800 .
C12C H12I 0.9800 .
C13C C14C 1.513(13) .
C13C H13E 0.9900 .
C13C H13F 0.9900 .
C14C C15C 1.527(13) .
C14C H14E 0.9900 .
C14C H14F 0.9900 .
C15C C16C 1.501(14) .
C15C H15D 0.9900 .
C15C H15E 0.9900 .
C16C C16D 1.547(12) .
C16C H16D 0.9900 .
C16C H16E 0.9900 .
N1D C1D 1.375(10) .
N1D C3D 1.404(12) .
N1D Fe2 1.917(10) .
C1D N2D 1.358(11) .
C1D C4D 1.403(12) .
N2D C2D 1.370(11) .
N2D C13D 1.445(11) .
C2D C3D 1.360(12) .
C2D H2DA 0.9500 .
C3D H3DA 0.9500 .
C4D N3D 1.357(11) .
C4D H4DA 0.9500 .
N3D C5D 1.429(10) .
N3D Fe2 2.008(10) .
C5D C12D 1.502(12) .
C5D C6D 1.529(13) .
C5D H5DA 1.0000 .
C6D C11D 1.355(11) .
C6D C7D 1.359(12) .
C7D C8D 1.374(12) .
C7D H7DA 0.9500 .
C8D C9D 1.361(12) .
C8D H8DA 0.9500 .
C9D C10D 1.358(12) .
C9D H9DA 0.9500 .
C10D C11D 1.378(12) .
C10D H10D 0.9500 .
C11D H11D 0.9500 .
C12D H12J 0.9800 .
C12D H12K 0.9800 .
C12D H12L 0.9800 .
C13D C14D 1.526(13) .
C13D H13G 0.9900 .
C13D H13H 0.9900 .
C14D C15D 1.517(13) .
C14D H14G 0.9900 .
C14D H14H 0.9900 .
C15D C16D 1.513(14) .
C15D H15F 0.9900 .
C15D H15G 0.9900 .
C16D H16F 0.9900 .
C16D H16G 0.9900 .
N1E C1E 1.363(10) .
N1E C3E 1.384(11) .
N1E Fe2 1.973(10) .
C1E N2E 1.353(10) .
C1E C4E 1.397(11) .
N2E C2E 1.366(11) .
N2E C13E 1.438(10) .
C2E C3E 1.384(11) .
C2E H2EA 0.9500 .
C3E H3EA 0.9500 .
C4E N3E 1.349(10) .
C4E H4EA 0.9500 .
N3E C5E 1.428(10) .
N3E Fe2 2.052(10) .
C5E C6E 1.523(13) .
C5E C12E 1.524(12) .
C5E H5EA 1.0000 .
C6E C11E 1.376(11) .
C6E C7E 1.376(11) .
C7E C8E 1.367(11) .
C7E H7EA 0.9500 .
C8E C9E 1.364(12) .
C8E H8EA 0.9500 .
C9E C10E 1.355(12) .
C9E H9EA 0.9500 .
C10E C11E 1.350(12) .
C10E H10E 0.9500 .
C11E H11E 0.9500 .
C12E H12M 0.9800 .
C12E H12N 0.9800 .
C12E H12O 0.9800 .
C13E C14E 1.512(11) .
C13E H13I 0.9900 .
C13E H13J 0.9900 .
C14E C15E 1.508(13) .
C14E H14I 0.9900 .
C14E H14J 0.9900 .
C15E C16E 1.453(12) .
C15E H15H 0.9900 .
C15E H15I 0.9900 .
C16E C16F 1.545(13) .
C16E H16H 0.9900 .
C16E H16I 0.9900 .
N1F C1F 1.354(11) .
N1F C3F 1.400(10) .
N1F Fe1 1.947(10) .
C1F N2F 1.375(10) .
C1F C4F 1.396(11) .
N2F C2F 1.366(11) .
N2F C13F 1.453(12) .
C2F C3F 1.379(12) .
C2F H2FA 0.9500 .
C3F H3FA 0.9500 .
C4F N3F 1.352(12) .
C4F H4FA 0.9500 .
N3F C5F 1.429(10) .
N3F Fe1 2.033(11) .
C5F C6F 1.498(13) .
C5F C12F 1.527(13) .
C5F H5FA 1.0000 .
C6F C11F 1.365(12) .
C6F C7F 1.367(12) .
C7F C8F 1.380(12) .
C7F H7FA 0.9500 .
C8F C9F 1.355(12) .
C8F H8FA 0.9500 .
C9F C10F 1.351(12) .
C9F H9FA 0.9500 .
C10F C11F 1.371(12) .
C10F H10F 0.9500 .
C11F H11F 0.9500 .
C12F H12P 0.9800 .
C12F H12Q 0.9800 .
C12F H12R 0.9800 .
C13F C14F 1.514(11) .
C13F H13K 0.9900 .
C13F H13L 0.9900 .
C14F C15F 1.499(12) .
C14F H14K 0.9900 .
C14F H14L 0.9900 .
C15F C16F 1.524(12) .
C15F H15J 0.9900 .
C15F H15K 0.9900 .
C16F H16J 0.9900 .
C16F H16K 0.9900 .
N1G C1G 1.362(11) .
N1G C3G 1.404(12) .
N1G Fe3 1.961(12) .
C1G N2G 1.364(11) .
C1G C4G 1.402(12) .
N2G C2G 1.353(12) .
N2G C13G 1.461(12) .
C2G C3G 1.373(12) .
C2G H2GA 0.9500 .
C3G H3GA 0.9500 .
C4G N3G 1.355(11) .
C4G H4GA 0.9500 .
N3G C5G 1.423(11) .
N3G Fe3 2.040(11) .
C5G C6G 1.483(13) .
C5G C12G 1.548(12) .
C5G H5GA 1.0000 .
C6G C7G 1.371(12) .
C6G C11G 1.381(12) .
C7G C8G 1.360(12) .
C7G H7GA 0.9500 .
C8G C9G 1.368(12) .
C8G H8GA 0.9500 .
C9G C10G 1.363(12) .
C9G H9GA 0.9500 .
C10G C11G 1.362(12) .
C10G H10G 0.9500 .
C11G H11G 0.9500 .
C12G H12S 0.9800 .
C12G H12T 0.9800 .
C12G H12U 0.9800 .
C13G C14G 1.495(13) .
C13G H13M 0.9900 .
C13G H13N 0.9900 .
C14G C15G 1.548(16) .
C14G H14M 0.9900 .
C14G H14N 0.9900 .
C15G C16G 1.541(16) .
C15G H15L 0.9900 .
C15G H15M 0.9900 .
C16G C16H 1.505(16) .
C16G H16L 0.9900 .
C16G H16M 0.9900 .
N1H C1H 1.373(13) .
N1H C3H 1.392(12) .
N1H Fe4 1.925(13) .
C1H N2H 1.385(12) .
C1H C4H 1.392(13) .
N2H C2H 1.367(13) .
N2H C13H 1.453(14) .
C2H C3H 1.382(13) .
C2H H2HA 0.9500 .
C3H H3HA 0.9500 .
C4H N3H 1.351(14) .
C4H H4HA 0.9500 .
N3H C5H 1.448(11) .
N3H Fe4 1.893(17) .
C5H C6H 1.500(15) .
C5H C12H 1.556(16) .
C5H H5HA 1.0000 .
C6H C11H 1.352(13) .
C6H C7H 1.361(13) .
C7H C8H 1.374(13) .
C7H H7HA 0.9500 .
C8H C9H 1.380(13) .
C8H H8HA 0.9500 .
C9H C10H 1.363(13) .
C9H H9HA 0.9500 .
C10H C11H 1.373(13) .
C10H H10H 0.9500 .
C11H H11H 0.9500 .
C12H H12V 0.9800 .
C12H H12W 0.9800 .
C12H H12X 0.9800 .
C13H C14H 1.513(15) .
C13H H13O 0.9900 .
C13H H13P 0.9900 .
C14H C15H 1.524(16) .
C14H H14O 0.9900 .
C14H H14P 0.9900 .
C15H C16H 1.457(17) .
C15H H15N 0.9900 .
C15H H17B 0.9900 .
C16H H16N 0.9900 .
C16H H16O 0.9900 .
N1I C1I 1.371(11) .
N1I C3I 1.380(11) .
N1I Fe1 1.940(11) .
C1I N2I 1.356(11) .
C1I C4I 1.378(11) .
N2I C2I 1.396(11) .
N2I C13I 1.432(12) .
C2I C3I 1.393(12) .
C2I H2IA 0.9500 .
C3I H3IA 0.9500 .
C4I N3I 1.328(11) .
C4I H4IA 0.9500 .
N3I C5I 1.439(9) .
N3I Fe1 1.979(9) .
C5I C6I 1.501(13) .
C5I C12I 1.513(12) .
C5I H5IA 1.0000 .
C6I C11I 1.369(11) .
C6I C7I 1.398(11) .
C7I C8I 1.362(12) .
C7I H7IA 0.9500 .
C8I C9I 1.357(12) .
C8I H8IA 0.9500 .
C9I C10I 1.375(11) .
C9I H9IA 0.9500 .
C10I C11I 1.360(12) .
C10I H10I 0.9500 .
C11I H11I 0.9500 .
C12I H12Y 0.9800 .
C12I H12Z 0.9800 .
C12I H13Q 0.9800 .
C13I C14I 1.554(12) .
C13I H13R 0.9900 .
C13I H13S 0.9900 .
C14I C15I 1.480(15) .
C14I H14Q 0.9900 .
C14I H14R 0.9900 .
C15I C16I 1.518(14) .
C15I H15O 0.9900 .
C15I H15P 0.9900 .
C16I C16J 1.534(15) .
C16I H16P 0.9900 .
C16I H16Q 0.9900 .
N1J C1J 1.378(12) .
N1J C3J 1.386(12) .
N1J Fe4 1.885(16) .
C1J N2J 1.359(12) .
C1J C4J 1.401(13) .
N2J C2J 1.335(12) .
N2J C13J 1.434(13) .
C2J C3J 1.377(13) .
C2J H2JA 0.9500 .
C3J H3JA 0.9500 .
C4J N3J 1.355(13) .
C4J H4JA 0.9500 .
N3J C5J 1.418(11) .
N3J Fe4 1.974(13) .
C5J C6J 1.491(15) .
C5J C12J 1.529(14) .
C5J H5JA 1.0000 .
C6J C11J 1.378(12) .
C6J C7J 1.384(12) .
C7J C8J 1.362(13) .
C7J H7JA 0.9500 .
C8J C9J 1.368(13) .
C8J H8JA 0.9500 .
C9J C10J 1.379(13) .
C9J H9JA 0.9500 .
C10J C11J 1.371(13) .
C10J H10J 0.9500 .
C11J H11J 0.9500 .
C12J H13T 0.9800 .
C12J H13U 0.9800 .
C12J H13V 0.9800 .
C13J C14J 1.498(13) .
C13J H13W 0.9900 .
C13J H13X 0.9900 .
C14J C15J 1.512(16) .
C14J H14S 0.9900 .
C14J H14T 0.9900 .
C15J C16J 1.501(14) .
C15J H15Q 0.9900 .
C15J H15R 0.9900 .
C16J H16R 0.9900 .
C16J H16S 0.9900 .
N1K C1K 1.367(11) .
N1K C3K 1.377(11) .
N1K Fe2 1.943(10) .
C1K N2K 1.358(11) .
C1K C4K 1.408(12) .
N2K C2K 1.363(12) .
N2K C13K 1.451(12) .
C2K C3K 1.366(12) .
C2K H2KA 0.9500 .
C3K H3KA 0.9500 .
C4K N3K 1.344(11) .
C4K H4KA 0.9500 .
N3K C5K 1.426(11) .
N3K Fe2 2.042(12) .
C5K C6K 1.499(14) .
C5K C12K 1.557(13) .
C5K H5KA 1.0000 .
C6K C11K 1.375(12) .
C6K C7K 1.380(12) .
C7K C8K 1.367(12) .
C7K H7KA 0.9500 .
C8K C9K 1.375(12) .
C8K H8KA 0.9500 .
C9K C10K 1.375(12) .
C9K H9KA 0.9500 .
C10K C11K 1.360(13) .
C10K H10K 0.9500 .
C11K H11K 0.9500 .
C12K H13Y 0.9800 .
C12K H13Z 0.9800 .
C12K H14U 0.9800 .
C13K C14K 1.501(15) .
C13K H14V 0.9900 .
C13K H14W 0.9900 .
C14K C15K 1.488(15) .
C14K H14X 0.9900 .
C14K H14Y 0.9900 .
C15K C16K 1.491(16) .
C15K H15S 0.9900 .
C15K H15T 0.9900 .
C16K C16L 1.503(15) .
C16K H16T 0.9900 .
C16K H16U 0.9900 .
N1L C1L 1.354(12) .
N1L C3L 1.396(12) .
N1L Fe4 1.950(12) .
C1L N2L 1.372(12) .
C1L C4L 1.395(13) .
N2L C2L 1.360(12) .
N2L C13L 1.457(13) .
C2L C3L 1.372(12) .
C2L H2LA 0.9500 .
C3L H3LA 0.9500 .
C4L N3L 1.346(12) .
C4L H4LA 0.9500 .
N3L C5L 1.452(11) .
N3L Fe4 2.013(13) .
C5L C6L 1.497(16) .
C5L C12L 1.545(14) .
C5L H5LA 1.0000 .
C6L C7L 1.353(12) .
C6L C11L 1.377(12) .
C7L C8L 1.372(13) .
C7L H7LA 0.9500 .
C8L C9L 1.354(13) .
C8L H8LA 0.9500 .
C9L C10L 1.365(12) .
C9L H9LA 0.9500 .
C10L C11L 1.373(13) .
C10L H10L 0.9500 .
C11L H11L 0.9500 .
C12L H14Z 0.9800 .
C12L H15U 0.9800 .
C12L H15V 0.9800 .
C13L C14L 1.543(14) .
C13L H15W 0.9900 .
C13L H15X 0.9900 .
C14L C15L 1.511(16) .
C14L H15Y 0.9900 .
C14L H15Z 0.9900 .
C15L C16L 1.534(16) .
C15L H16V 0.9900 .
C15L H16W 0.9900 .
C16L H16X 0.9900 .
C16L H16Y 0.9900 .
N1M C1M 1.365(11) .
N1M C3M 1.392(12) .
N1M Fe5 1.921(14) .
C1M N2M 1.358(12) .
C1M C4M 1.388(13) .
N2M C2M 1.356(12) .
N2M C13M 1.442(12) .
C2M C3M 1.393(12) .
C2M H2MA 0.9500 .
C3M H3MA 0.9500 .
C4M N3M 1.346(13) .
C4M H4MA 0.9500 .
N3M C5M 1.416(11) .
N3M Fe5 2.059(13) .
C5M C6M 1.469(15) .
C5M C12M 1.502(14) .
C5M H5MA 1.0000 .
C6M C7M 1.379(13) .
C6M C11M 1.383(12) .
C7M C8M 1.382(13) .
C7M H7MA 0.9500 .
C8M C9M 1.363(13) .
C8M H8MA 0.9500 .
C9M C10M 1.367(13) .
C9M H9MA 0.9500 .
C10M C11M 1.365(13) .
C10M H10M 0.9500 .
C11M H11M 0.9500 .
C12M H17C 0.9800 .
C12M H17D 0.9800 .
C12M H17E 0.9800 .
C13M C14M 1.557(14) .
C13M H17F 0.9900 .
C13M H17G 0.9900 .
C14M C15M 1.491(14) .
C14M H17H 0.9900 .
C14M H17I 0.9900 .
C15M C16M 1.526(14) .
C15M H17J 0.9900 .
C15M H17K 0.9900 .
C16M C16N 1.485(13) .
C16M H17L 0.9900 .
C16M H17M 0.9900 .
N1N C1N 1.350(11) .
N1N C3N 1.381(11) .
N1N Fe6 1.955(12) .
C1N N2N 1.358(11) .
C1N C4N 1.413(12) .
N2N C2N 1.357(11) .
N2N C13N 1.449(12) .
C2N C3N 1.389(13) .
C2N H2NA 0.9500 .
C3N H3NA 0.9500 .
C4N N3N 1.369(12) .
C4N H4NA 0.9500 .
N3N C5N 1.446(10) .
N3N Fe6 1.962(12) .
C5N C6N 1.474(13) .
C5N C12N 1.519(13) .
C5N H5NA 1.0000 .
C6N C7N 1.358(11) .
C6N C11N 1.370(12) .
C7N C8N 1.364(12) .
C7N H7NA 0.9500 .
C8N C9N 1.363(12) .
C8N H8NA 0.9500 .
C9N C10N 1.355(12) .
C9N H9NA 0.9500 .
C10N C11N 1.363(12) .
C10N H10N 0.9500 .
C11N H11N 0.9500 .
C12N H17N 0.9800 .
C12N H17O 0.9800 .
C12N H17P 0.9800 .
C13N C14N 1.532(13) .
C13N H17Q 0.9900 .
C13N H17R 0.9900 .
C14N C15N 1.535(14) .
C14N H17S 0.9900 .
C14N H17T 0.9900 .
C15N C16N 1.505(15) .
C15N H17U 0.9900 .
C15N H17V 0.9900 .
C16N H17W 0.9900 .
C16N H17X 0.9900 .
N1P C1P 1.373(11) .
N1P C3P 1.382(12) .
N1P Fe6 1.904(12) 3_565
C1P N2P 1.354(11) .
C1P C4P 1.397(13) .
N2P C2P 1.368(12) .
N2P C13P 1.429(12) .
C2P C3P 1.383(12) .
C2P H2PA 0.9500 .
C3P H3PA 0.9500 .
C4P N3P 1.348(11) .
C4P H4PA 0.9500 .
N3P C5P 1.434(11) .
N3P Fe6 2.039(12) 3_565
C5P C12P 1.516(13) .
C5P C6P 1.518(14) .
C5P H5PA 1.0000 .
C6P C7P 1.361(12) .
C6P C11P 1.374(12) .
C7P C8P 1.348(13) .
C7P H7PA 0.9500 .
C8P C9P 1.360(12) .
C8P H8PA 0.9500 .
C9P C10P 1.377(12) .
C9P H9PA 0.9500 .
C10P C11P 1.391(13) .
C10P H10O 0.9500 .
C11P H11O 0.9500 .
C12P H17Y 0.9800 .
C12P H17Z 0.9800 .
C12P H18A 0.9800 .
C13P C14P 1.524(13) .
C13P H18B 0.9900 .
C13P H18C 0.9900 .
C14P C15P 1.498(14) .
C14P H18D 0.9900 .
C14P H18E 0.9900 .
C15P C16P 1.478(16) .
C15P H18F 0.9900 .
C15P H18G 0.9900 .
C16P C16Q 1.461(14) .
C16P H18H 0.9900 .
C16P H18R 0.9900 .
N1Q C1Q 1.374(12) .
N1Q C3Q 1.390(11) .
N1Q Fe6 2.003(12) .
C1Q N2Q 1.387(12) .
C1Q C4Q 1.416(12) .
N2Q C2Q 1.357(12) .
N2Q C13Q 1.451(13) .
C2Q C3Q 1.383(13) .
C2Q H2QA 0.9500 .
C3Q H3QA 0.9500 .
C4Q N3Q 1.359(13) .
C4Q H4QA 0.9500 .
N3Q C5Q 1.443(10) .
N3Q Fe6 1.988(12) .
C5Q C6Q 1.515(14) .
C5Q C12Q 1.537(14) .
C5Q H5QA 1.0000 .
C6Q C7Q 1.371(12) .
C6Q C11Q 1.372(12) .
C7Q C8Q 1.382(13) .
C7Q H7QA 0.9500 .
C8Q C9Q 1.355(12) .
C8Q H8QA 0.9500 .
C9Q C10Q 1.360(12) .
C9Q H9QA 0.9500 .
C10Q C11Q 1.375(13) .
C10Q H10P 0.9500 .
C11Q H11P 0.9500 .
C12Q H18I 0.9800 .
C12Q H18J 0.9800 .
C12Q H18K 0.9800 .
C13Q C14Q 1.527(14) .
C13Q H18L 0.9900 .
C13Q H18M 0.9900 .
C14Q C15Q 1.498(16) .
C14Q H18N 0.9900 .
C14Q H18O 0.9900 .
C15Q C16Q 1.450(15) .
C15Q H18P 0.9900 .
C15Q H18Q 0.9900 .
C16Q H18S 0.9900 .
C16Q H18T 0.9900 .
Fe5 N1M 1.921(14) 3_565
Fe5 N1M 1.921(14) 2_665
Fe5 N3M 2.059(14) 3_565
Fe5 N3M 2.059(13) 2_665
Fe6 N1P 1.904(12) 2_665
Fe6 N3P 2.039(12) 2_665
B1A F2A 1.338(11) .
B1A F3A 1.355(11) .
B1A F4A 1.369(11) .
B1A F1A 1.377(11) .
B1B F3B 1.352(12) .
B1B F4B 1.353(12) .
B1B F2B 1.359(12) .
B1B F1B 1.359(12) .
B1C F4C 1.338(12) .
B1C F2C 1.359(12) .
B1C F3C 1.373(11) .
B1C F1C 1.375(11) .
B1D F4D 1.343(12) .
B1D F1D 1.359(12) .
B1D F2D 1.362(12) .
B1D F3D 1.372(12) .
B1E F4E 1.352(13) .
B1E F2E 1.354(13) .
B1E F3E 1.356(12) .
B1E F1E 1.369(12) .
B1G F2G 1.345(12) .
B1G F3G 1.354(12) .
B1G F4G 1.357(12) .
B1G F1G 1.369(12) .
B1F F2F 1.348(12) .
B1F F3F 1.351(12) .
B1F F4F 1.362(12) .
B1F F1F 1.367(12) .
B1H F4H 1.352(12) .
B1H F2H 1.361(12) .
B1H F1H 1.363(13) .
B1H F3H 1.367(12) .
B1I F2I 1.361(14) .
B1I F1I 1.366(10) 3_565
B1I F1I 1.367(10) .
B1I F1I 1.367(10) 2_665

loop_
_platon_squeeze_void_nr
_platon_squeeze_void_average_x
_platon_squeeze_void_average_y
_platon_squeeze_void_average_z
_platon_squeeze_void_volume
_platon_squeeze_void_count_electrons
_platon_squeeze_void_content
1 0.000 0.000 -0.121 1445 384 ' '
2 0.000 0.000 0.379 1445 384 ' '
3 -0.058 0.382 0.454 10817 3321 ' '
4 0.160 0.334 0.156 319 137 ' '
5 0.175 0.840 0.156 318 137 ' '
6 0.093 0.780 0.619 7 2 ' '
7 0.174 0.809 0.527 19 13 ' '
8 0.190 0.364 0.527 19 13 ' '
9 0.220 0.313 0.619 7 2 ' '
10 0.334 0.175 0.656 319 139 ' '
11 0.333 0.667 0.657 377 160 ' '
12 0.333 0.667 0.049 121 50 ' '
13 0.313 0.093 0.119 7 3 ' '
14 0.364 0.174 0.027 19 13 ' '
15 0.665 0.825 0.156 319 135 ' '
16 0.667 0.333 0.157 377 159 ' '
17 0.667 0.333 0.549 121 49 ' '
18 0.636 0.826 0.527 19 13 ' '
19 0.687 0.907 0.619 7 2 ' '
20 0.825 0.160 0.656 319 137 ' '
21 0.840 0.665 0.656 319 137 ' '
22 0.780 0.687 0.119 7 3 ' '
23 0.809 0.636 0.027 19 13 ' '
24 0.826 0.191 0.027 19 13 ' '
25 0.907 0.220 0.119 7 2 ' '
